data_7711524
loop_
_publ_author_name
'Collins, Brenna K.'
'Bhuvanesh, Nattamai'
'Gladysz, John A.'

_publ_section_title
;
 A new supramolecular bonding motif involving NH bonds of ammonium salts
 and macrocycles derived from platinum corners and butadiynediyl linkers
;
_journal_name_full 'Dalton Transactions'
_journal_paper_doi 10.1039/D2DT02680E
_journal_year 2022
_chemical_formula_moiety 'C140 H136 P8 Pt4, 0.14(Pt), I, 3.75(C H Cl3), C6 H12 N, 2.83(C7 H8)'
_chemical_formula_sum 'C169.56 H174.39 Cl11.25 I N P8 Pt4.14'
_chemical_formula_weight 3807.35
_space_group_crystal_system triclinic
_space_group_IT_number 2
_space_group_name_Hall '-P 1'
_space_group_name_H-M_alt 'P -1'
_atom_sites_solution_hydrogens geom
_audit_creation_date 2022-06-10
_audit_creation_method
;
Olex2 1.5
(compiled 2022.04.07 svn.rca3783a0 for OlexSys, GUI svn.r6498)
;
_audit_update_record
;
2022-06-30 deposited with the CCDC.	2022-09-28 downloaded from the CCDC.
;
_cell_angle_alpha 79.217(3)
_cell_angle_beta 76.791(3)
_cell_angle_gamma 71.491(3)
_cell_formula_units_Z 2
_cell_length_a 18.8201(16)
_cell_length_b 19.0800(15)
_cell_length_c 26.635(2)
_cell_measurement_reflns_used 9942
_cell_measurement_temperature 110.00
_cell_measurement_theta_max 27.486
_cell_measurement_theta_min 2.308
_cell_volume 8761.4(12)
_computing_cell_refinement 'SAINT V8.38A (Bruker, 2018)'
_computing_data_reduction 'SAINT V8.38A (Bruker, 2018)'
_computing_molecular_graphics 'Olex2 1.5 (Dolomanov et al., 2009)'
_computing_publication_material 'Olex2 1.5 (Dolomanov et al., 2009)'
_computing_structure_refinement 'XL  (Sheldrick, 2008)'
_diffrn_ambient_temperature 110.00
_diffrn_measured_fraction_theta_full 1.000
_diffrn_measured_fraction_theta_max 0.999
_diffrn_measurement_device_type 'Bruker Quest (PHOTON III)'
_diffrn_measurement_method '\f and \w scans'
_diffrn_radiation_type MoK\a
_diffrn_radiation_wavelength 0.71073
_diffrn_reflns_av_R_equivalents 0.0683
_diffrn_reflns_av_unetI/netI 0.0383
_diffrn_reflns_Laue_measured_fraction_full 1.000
_diffrn_reflns_Laue_measured_fraction_max 0.999
_diffrn_reflns_limit_h_max 24
_diffrn_reflns_limit_h_min -24
_diffrn_reflns_limit_k_max 24
_diffrn_reflns_limit_k_min -24
_diffrn_reflns_limit_l_max 34
_diffrn_reflns_limit_l_min -34
_diffrn_reflns_number 492199
_diffrn_reflns_point_group_measured_fraction_full 1.000
_diffrn_reflns_point_group_measured_fraction_max 0.999
_diffrn_reflns_theta_full 25.242
_diffrn_reflns_theta_max 27.508
_diffrn_reflns_theta_min 1.749
_diffrn_source_current 1.0
_diffrn_source_power 0.05
_diffrn_source_voltage 50.0
_diffrn_standards_number 0
_exptl_absorpt_coefficient_mu 3.762
_exptl_absorpt_correction_T_max 0.1864
_exptl_absorpt_correction_T_min 0.1313
_exptl_absorpt_correction_type multi-scan
_exptl_absorpt_process_details
;
SADABS-2016/2 (Bruker,2016/2) was used for absorption correction.
wR2(int) was 0.1265 before and 0.0601 after correction.
The Ratio of minimum to maximum transmission is 0.7044.
The \l/2 correction factor is Not present.
;
_exptl_crystal_colour yellow
_exptl_crystal_colour_primary yellow
_exptl_crystal_density_diffrn 1.443
_exptl_crystal_description needle
_exptl_crystal_F_000 3772
_exptl_crystal_size_max 0.142
_exptl_crystal_size_mid 0.031
_exptl_crystal_size_min 0.024
_refine_diff_density_max 4.522
_refine_diff_density_min -1.690
_refine_diff_density_rms 0.140
_refine_ls_extinction_method none
_refine_ls_goodness_of_fit_ref 1.109
_refine_ls_hydrogen_treatment constr
_refine_ls_matrix_type full
_refine_ls_number_parameters 1773
_refine_ls_number_reflns 40243
_refine_ls_number_restraints 244
_refine_ls_restrained_S_all 1.108
_refine_ls_R_factor_all 0.0552
_refine_ls_R_factor_gt 0.0398
_refine_ls_shift/su_max 0.004
_refine_ls_shift/su_mean 0.000
_refine_ls_structure_factor_coef Fsqd
_refine_ls_weighting_details 'w=1/[\s^2^(Fo^2^)+(0.0659P)^2^+12.1912P] where P=(Fo^2^+2Fc^2^)/3'
_refine_ls_weighting_scheme calc
_refine_ls_wR_factor_gt 0.1138
_refine_ls_wR_factor_ref 0.1190
_reflns_Friedel_coverage 0.000
_reflns_number_gt 31456
_reflns_number_total 40243
_reflns_threshold_expression 'I > 2\s(I)'
_cod_data_source_file d2dt02680e2.cif
_cod_data_source_block bciv103_sq
_cod_original_cell_volume 8761.3(13)
_cod_database_code 7711524
_shelx_shelxl_version_number 2018/3
_shelx_space_group_comment
;
The symmetry employed for this shelxl refinement is uniquely defined
by the following loop, which should always be used as a source of
symmetry information in preference to the above space-group names.
They are only intended as comments.
;
_shelx_estimated_absorpt_t_max 0.915
_shelx_estimated_absorpt_t_min 0.617
_olex2_refinement_description
;
1. Fixed Uiso
 At 1.2 times of:
  All C(H) groups, All C(H,H) groups, All N(H,H) groups
 At 1.5 times of:
  All C(H,H,H) groups
2. Restrained distances
 C1A-C1H \\sim C1A-C1D
 with sigma of 0.04
 C1B-C1D \\sim C1D-C1E \\sim C1E-C1F \\sim C1F-C1G \\sim C1G-C1H \\sim C1H-C1B
 with sigma of 0.02
 C1B-C1G \\sim C1B-C1E \\sim C1H-C1F \\sim C1D-C1H \\sim C1E-C1G \\sim C1D-C1F
 with sigma of 0.04
 C71S-C72S \\sim C72S-C73S \\sim C73S-C74S \\sim C74S-C75S \\sim C75S-C76S
\\sim C76S-C71S
 with sigma of 0.02
 C77S-C76S \\sim C77S-C72S
 with sigma of 0.04
 C71S-C75S \\sim C71S-C73S \\sim C76S-C74S \\sim C72S-C76S \\sim C73S-C75S
\\sim C72S-C74S
 with sigma of 0.04
3. Restrained planarity
 C1A, C1B, C1D, C1E, C1F, C1G, C1H
 with sigma of 0.1
 C71S, C72S, C73S, C74S, C75S, C76S, C77S
 with sigma of 0.1
4. Uiso/Uaniso restraints and constraints
C1A \\sim C1B \\sim C1D \\sim C1E \\sim C1F \\sim C1G \\sim C1H: within 2A with
sigma of 0.005 and sigma for terminal atoms of 0.01 within 2A
C71S \\sim C72S \\sim C73S \\sim C74S \\sim C75S \\sim C76S \\sim C77S: within
2A with sigma of 0.005 and sigma for terminal atoms of 0.01 within 2A
5. Rigid body (RIGU) restrains
 C1A, C1B, C1D, C1E, C1F, C1G, C1H
 with sigma for 1-2 distances of 0.005 and sigma for 1-3 distances of 0.005
 C71S, C72S, C73S, C74S, C75S, C76S, C77S
 with sigma for 1-2 distances of 0.005 and sigma for 1-3 distances of 0.005
6. Others
 Fixed Sof: Pt5(0.11) Pt6(0.03) Cl11(0.83) Cl12(0.83) Cl13(0.83) C14S(0.83)
 H14S(0.83) Cl41(0.92) Cl42(0.92) Cl43(0.92) C44S(0.92) H44S(0.92) C77S(0.83)
 H77A(0.83) H77B(0.83) H77C(0.83) C71S(0.83) C72S(0.83) H72S(0.83) C73S(0.83)
 H73S(0.83) C74S(0.83) H74S(0.83) C75S(0.83) H75S(0.83) C76S(0.83) H76S(0.83)
7.a Free rotating group:
 C1A(C1B,C1D,C1E,C1F,C1G,C1H), C77S(C71S,C72S,C73S,C74S,C75S,C76S)
7.b Ternary CH refined with riding coordinates:
 C14S(H14S), C24S(H24S), C34S(H34S), C44S(H44S)
7.c Secondary CH2 refined with riding coordinates:
 C17(H17A,H17B), C19(H19A,H19B), C20(H20A,H20B), C22(H22A,H22B), C24(H24A,
 H24B), C26(H26A,H26B), C27(H27A,H27B), C29(H29A,H29B), C31(H31A,H31B),
 C33(H33A,H33B), C34(H34A,H34B), C36(H36A,H36B), C38(H38A,H38B), C40(H40A,H40B),
  C41(H41A,H41B), C43(H43A,H43B), N4C(H4CA,H4CB), C3C(H3CA,H3CB), C5C(H5CA,H5CB)
7.d Aromatic/amide H refined with riding coordinates:
 C46(H46), C47(H47), C48(H48), C49(H49), C50(H50), C52(H52), C53(H53),
 C54(H54), C55(H55), C56(H56), C58(H58), C59(H59), C60(H60), C61(H61), C62(H62),
  C64(H64), C65(H65), C66(H66), C67(H67), C68(H68), C70(H70), C71(H71),
 C72(H72), C73(H73), C74(H74), C76(H76), C77(H77), C78(H78), C79(H79), C80(H80),
  C82(H82), C83(H83), C84(H84), C85(H85), C86(H86), C88(H88), C89(H89),
 C90(H90), C91(H91), C92(H92), C94(H94), C95(H95), C96(H96), C97(H97), C98(H98),
  C100(H100), C101(H101), C102(H102), C103(H103), C104(H104), C106(H106),
 C107(H107), C108(H108), C109(H109), C110(H110), C112(H112), C113(H113),
 C114(H114), C115(H115), C116(H116), C118(H118), C119(H119), C120(H120),
 C121(H121), C122(H122), C124(H124), C125(H125), C126(H126), C127(H127),
 C128(H128), C130(H130), C131(H131), C132(H132), C133(H133), C134(H134),
 C136(H136), C137(H137), C138(H138), C139(H139), C140(H140), C2C(H2C), C6C(H6C),
  C1D(H1D), C1E(H1E), C1F(H1F), C1G(H1G), C1H(H1H), C52S(H52S), C53S(H53S),
 C54S(H54S), C55S(H55S), C56S(H56S), C72S(H72S), C73S(H73S), C74S(H74S),
 C75S(H75S), C76S(H76S)
7.e X=CH2 refined with riding coordinates:
 C1C(H1CA,H1CB), C7C(H7CA,H7CB)
7.f Idealised Me refined as rotating group:
 C21(H21A,H21B,H21C), C23(H23A,H23B,H23C), C28(H28A,H28B,H28C), C30(H30A,H30B,
 H30C), C35(H35A,H35B,H35C), C37(H37A,H37B,H37C), C42(H42A,H42B,H42C), C44(H44A,
 H44B,H44C), C1A(H1AA,H1AB,H1AC), C57S(H57A,H57B,H57C), C77S(H77A,H77B,H77C)
;
_platon_squeeze_void_probe_radius 1.20
_olex2_submission_special_instructions 'No special instructions were received'

loop_
_space_group_symop_operation_xyz
'x, y, z'
'-x, -y, -z'

loop_
_atom_site_label
_atom_site_type_symbol
_atom_site_fract_x
_atom_site_fract_y
_atom_site_fract_z
_atom_site_U_iso_or_equiv
_atom_site_adp_type
_atom_site_occupancy
_atom_site_site_symmetry_order
_atom_site_calc_flag
_atom_site_refinement_flags_posn
_atom_site_refinement_flags_adp
_atom_site_refinement_flags_occupancy
_atom_site_disorder_assembly
_atom_site_disorder_group
Pt1 Pt 0.20328(2) 0.20806(2) 0.84542(2) 0.02578(5) Uani 1 1 d . . . . .
Pt2 Pt 0.64261(2) 0.05914(2) 0.75319(2) 0.02356(5) Uani 1 1 d . . . . .
Pt3 Pt 0.54964(2) 0.20705(2) 0.47518(2) 0.01922(5) Uani 1 1 d . . . . .
Pt4 Pt 0.20929(2) 0.51207(2) 0.60716(2) 0.02018(5) Uani 1 1 d . . . . .
P1 P 0.07632(7) 0.26761(7) 0.85996(5) 0.0277(3) Uani 1 1 d . . . . .
P2 P 0.20172(7) 0.12133(7) 0.91674(5) 0.0244(3) Uani 1 1 d . . . . .
P3 P 0.65396(7) 0.00825(7) 0.83650(5) 0.0238(3) Uani 1 1 d . . . . .
P4 P 0.76987(7) 0.02552(7) 0.72068(5) 0.0248(3) Uani 1 1 d . . . . .
P5 P 0.64629(7) 0.11066(6) 0.44223(5) 0.0235(3) Uani 1 1 d . . . . .
P6 P 0.52341(7) 0.27191(6) 0.39713(5) 0.0205(2) Uani 1 1 d . . . . .
P7 P 0.19834(7) 0.58884(6) 0.53087(5) 0.0200(2) Uani 1 1 d . . . . .
P8 P 0.11122(7) 0.58854(7) 0.65775(5) 0.0232(3) Uani 1 1 d . . . . .
C1 C 0.3166(3) 0.1633(3) 0.8238(2) 0.0305(11) Uani 1 1 d . . . . .
C2 C 0.3838(3) 0.1410(3) 0.8071(2) 0.0314(11) Uani 1 1 d . . . . .
C3 C 0.4613(3) 0.1148(3) 0.7905(2) 0.0308(11) Uani 1 1 d . . . . .
C4 C 0.5293(3) 0.0928(3) 0.77658(19) 0.0291(11) Uani 1 1 d . . . . .
C5 C 0.6233(3) 0.0972(3) 0.68054(19) 0.0293(11) Uani 1 1 d . . . . .
C6 C 0.6065(3) 0.1167(3) 0.6383(2) 0.0298(11) Uani 1 1 d . . . . .
C7 C 0.5871(3) 0.1394(3) 0.5889(2) 0.0281(11) Uani 1 1 d . . . . .
C8 C 0.5706(3) 0.1608(2) 0.54625(19) 0.0242(10) Uani 1 1 d . . . . .
C9 C 0.4633(3) 0.2860(3) 0.50873(19) 0.0239(10) Uani 1 1 d . . . . .
C10 C 0.4105(3) 0.3338(3) 0.52900(18) 0.0242(10) Uani 1 1 d . . . . .
C11 C 0.3492(3) 0.3876(3) 0.55166(19) 0.0252(10) Uani 1 1 d . . . . .
C12 C 0.2963(3) 0.4359(3) 0.57047(18) 0.0237(10) Uani 1 1 d . . . . .
C13 C 0.2191(3) 0.4376(3) 0.6712(2) 0.0292(11) Uani 1 1 d . . . . .
C14 C 0.2205(3) 0.3907(3) 0.7083(2) 0.0327(12) Uani 1 1 d . . . . .
C15 C 0.2188(3) 0.3349(3) 0.7490(2) 0.0329(12) Uani 1 1 d . . . . .
C16 C 0.2134(3) 0.2865(3) 0.7848(2) 0.0320(11) Uani 1 1 d . . . . .
C17 C 0.0182(3) 0.2339(3) 0.9194(2) 0.0329(12) Uani 1 1 d . . . . .
H17A H 0.022226 0.257278 0.948472 0.040 Uiso 1 1 calc R U . . .
H17B H -0.035671 0.252317 0.914896 0.040 Uiso 1 1 calc R U . . .
C18 C 0.0371(3) 0.1487(3) 0.93615(19) 0.0273(10) Uani 1 1 d . . . . .
C19 C 0.1101(3) 0.1225(3) 0.95954(19) 0.0295(11) Uani 1 1 d . . . . .
H19A H 0.114302 0.071284 0.977370 0.035 Uiso 1 1 calc R U . . .
H19B H 0.102959 0.154473 0.986630 0.035 Uiso 1 1 calc R U . . .
C20 C -0.0277(3) 0.1362(4) 0.9813(2) 0.0416(14) Uani 1 1 d . . . . .
H20A H -0.013391 0.083142 0.996202 0.050 Uiso 1 1 calc R U . . .
H20B H -0.031102 0.166151 1.008823 0.050 Uiso 1 1 calc R U . . .
C21 C -0.1074(3) 0.1558(4) 0.9674(3) 0.0539(17) Uani 1 1 d . . . . .
H21A H -0.105676 0.125061 0.941209 0.081 Uiso 1 1 calc R U . . .
H21B H -0.123151 0.208531 0.953363 0.081 Uiso 1 1 calc R U . . .
H21C H -0.143908 0.146229 0.998597 0.081 Uiso 1 1 calc R U . . .
C22 C 0.0428(3) 0.1071(3) 0.8900(2) 0.0325(12) Uani 1 1 d . . . . .
H22A H -0.003137 0.130865 0.874134 0.039 Uiso 1 1 calc R U . . .
H22B H 0.087505 0.112963 0.863397 0.039 Uiso 1 1 calc R U . . .
C23 C 0.0503(3) 0.0241(3) 0.9046(2) 0.0407(14) Uani 1 1 d . . . . .
H23A H 0.053836 0.001925 0.873435 0.061 Uiso 1 1 calc R U . . .
H23B H 0.005614 0.017475 0.930113 0.061 Uiso 1 1 calc R U . . .
H23C H 0.096402 -0.000430 0.919583 0.061 Uiso 1 1 calc R U . . .
C24 C 0.7497(3) -0.0404(3) 0.84977(19) 0.0256(10) Uani 1 1 d . . . . .
H24A H 0.747436 -0.045232 0.887726 0.031 Uiso 1 1 calc R U . . .
H24B H 0.763976 -0.091369 0.840165 0.031 Uiso 1 1 calc R U . . .
C25 C 0.8147(3) -0.0053(3) 0.82227(19) 0.0265(10) Uani 1 1 d . . . . .
C26 C 0.8378(3) -0.0212(3) 0.76502(18) 0.0268(10) Uani 1 1 d . . . . .
H26A H 0.849499 -0.075561 0.765019 0.032 Uiso 1 1 calc R U . . .
H26B H 0.885654 -0.007788 0.750108 0.032 Uiso 1 1 calc R U . . .
C27 C 0.8854(3) -0.0492(3) 0.8473(2) 0.0310(11) Uani 1 1 d . . . . .
H27A H 0.896773 -0.102646 0.844118 0.037 Uiso 1 1 calc R U . . .
H27B H 0.929639 -0.032519 0.827202 0.037 Uiso 1 1 calc R U . . .
C28 C 0.8777(3) -0.0410(4) 0.9049(2) 0.0397(13) Uani 1 1 d . . . . .
H28A H 0.869888 0.011290 0.908414 0.060 Uiso 1 1 calc R U . . .
H28B H 0.924297 -0.071840 0.917474 0.060 Uiso 1 1 calc R U . . .
H28C H 0.834102 -0.057143 0.925358 0.060 Uiso 1 1 calc R U . . .
C29 C 0.7923(3) 0.0782(3) 0.8275(2) 0.0328(12) Uani 1 1 d . . . . .
H29A H 0.773365 0.084762 0.864694 0.039 Uiso 1 1 calc R U . . .
H29B H 0.749655 0.104551 0.808727 0.039 Uiso 1 1 calc R U . . .
C30 C 0.8570(4) 0.1154(4) 0.8067(3) 0.0459(15) Uani 1 1 d . . . . .
H30A H 0.877667 0.107682 0.770238 0.069 Uiso 1 1 calc R U . . .
H30B H 0.897577 0.093083 0.827271 0.069 Uiso 1 1 calc R U . . .
H30C H 0.836963 0.168855 0.809421 0.069 Uiso 1 1 calc R U . . .
C31 C 0.6700(3) 0.1106(3) 0.3710(2) 0.0286(11) Uani 1 1 d . . . . .
H31A H 0.723687 0.080509 0.362097 0.034 Uiso 1 1 calc R U . . .
H31B H 0.638088 0.084454 0.361382 0.034 Uiso 1 1 calc R U . . .
C32 C 0.6603(3) 0.1862(3) 0.3364(2) 0.0274(11) Uani 1 1 d . . . . .
C33 C 0.5749(3) 0.2267(3) 0.33905(19) 0.0259(10) Uani 1 1 d . . . . .
H33A H 0.549365 0.190236 0.335652 0.031 Uiso 1 1 calc R U . . .
H33B H 0.569371 0.265150 0.308440 0.031 Uiso 1 1 calc R U . . .
C34 C 0.7013(3) 0.2355(3) 0.3505(2) 0.0292(11) Uani 1 1 d . . . . .
H34A H 0.686724 0.285116 0.329939 0.035 Uiso 1 1 calc R U . . .
H34B H 0.682501 0.242379 0.387598 0.035 Uiso 1 1 calc R U . . .
C35 C 0.7880(3) 0.2066(3) 0.3415(3) 0.0414(14) Uani 1 1 d . . . . .
H35A H 0.808385 0.213404 0.304210 0.062 Uiso 1 1 calc R U . . .
H35B H 0.803432 0.153580 0.354787 0.062 Uiso 1 1 calc R U . . .
H35C H 0.807787 0.234349 0.359777 0.062 Uiso 1 1 calc R U . . .
C36 C 0.6935(3) 0.1647(3) 0.2800(2) 0.0389(13) Uani 1 1 d . . . . .
H36A H 0.746035 0.131402 0.279365 0.047 Uiso 1 1 calc R U . . .
H36B H 0.662803 0.135987 0.272007 0.047 Uiso 1 1 calc R U . . .
C37 C 0.6956(4) 0.2293(4) 0.2372(2) 0.0502(17) Uani 1 1 d . . . . .
H37A H 0.725421 0.210076 0.204786 0.075 Uiso 1 1 calc R U . . .
H37B H 0.719188 0.262514 0.246941 0.075 Uiso 1 1 calc R U . . .
H37C H 0.643543 0.256863 0.232206 0.075 Uiso 1 1 calc R U . . .
C38 C 0.1385(3) 0.6852(2) 0.53529(19) 0.0230(10) Uani 1 1 d . . . . .
H38A H 0.168446 0.712249 0.546054 0.028 Uiso 1 1 calc R U . . .
H38B H 0.129922 0.707995 0.499812 0.028 Uiso 1 1 calc R U . . .
C39 C 0.0592(3) 0.7005(2) 0.5720(2) 0.0257(10) Uani 1 1 d . . . . .
C40 C 0.0705(3) 0.6842(2) 0.62894(19) 0.0252(10) Uani 1 1 d . . . . .
H40A H 0.020087 0.703847 0.650661 0.030 Uiso 1 1 calc R U . . .
H40B H 0.103191 0.713947 0.632560 0.030 Uiso 1 1 calc R U . . .
C41 C 0.0199(3) 0.7851(3) 0.5627(2) 0.0284(11) Uani 1 1 d . . . . .
H41A H -0.027220 0.796982 0.589092 0.034 Uiso 1 1 calc R U . . .
H41B H 0.053982 0.811631 0.568860 0.034 Uiso 1 1 calc R U . . .
C42 C -0.0009(3) 0.8160(3) 0.5096(2) 0.0378(13) Uani 1 1 d . . . . .
H42A H 0.045639 0.809859 0.483169 0.057 Uiso 1 1 calc R U . . .
H42B H -0.028788 0.868988 0.509200 0.057 Uiso 1 1 calc R U . . .
H42C H -0.033030 0.789048 0.502086 0.057 Uiso 1 1 calc R U . . .
C43 C 0.0115(3) 0.6546(3) 0.5611(2) 0.0262(10) Uani 1 1 d . . . . .
H43A H 0.015120 0.658917 0.523017 0.031 Uiso 1 1 calc R U . . .
H43B H 0.034122 0.601528 0.573427 0.031 Uiso 1 1 calc R U . . .
C44 C -0.0720(3) 0.6772(3) 0.5861(2) 0.0356(13) Uani 1 1 d . . . . .
H44A H -0.096762 0.727507 0.570834 0.053 Uiso 1 1 calc R U . . .
H44B H -0.076466 0.676614 0.623570 0.053 Uiso 1 1 calc R U . . .
H44C H -0.096677 0.642154 0.580118 0.053 Uiso 1 1 calc R U . . .
C45 C 0.0580(3) 0.3651(3) 0.8668(2) 0.0377(13) Uani 1 1 d . . . . .
C46 C 0.0341(5) 0.4214(4) 0.8303(3) 0.066(2) Uani 1 1 d . . . . .
H46 H 0.021983 0.410409 0.800500 0.079 Uiso 1 1 calc R U . . .
C47 C 0.0263(6) 0.4950(4) 0.8346(4) 0.087(3) Uani 1 1 d . . . . .
H47 H 0.009256 0.533341 0.807935 0.105 Uiso 1 1 calc R U . . .
C48 C 0.0428(7) 0.5115(4) 0.8760(3) 0.090(3) Uani 1 1 d . . . . .
H48 H 0.034795 0.561965 0.880169 0.108 Uiso 1 1 calc R U . . .
C49 C 0.0715(9) 0.4553(5) 0.9127(4) 0.130(5) Uani 1 1 d . . . . .
H49 H 0.086476 0.466170 0.941412 0.157 Uiso 1 1 calc R U . . .
C50 C 0.0784(7) 0.3827(4) 0.9076(4) 0.104(4) Uani 1 1 d . . . . .
H50 H 0.097988 0.343868 0.933187 0.125 Uiso 1 1 calc R U . . .
C51 C 0.0288(3) 0.2658(3) 0.8076(2) 0.0366(13) Uani 1 1 d . . . . .
C52 C 0.0690(4) 0.2313(3) 0.7645(2) 0.0453(15) Uani 1 1 d . . . . .
H52 H 0.122747 0.210825 0.760651 0.054 Uiso 1 1 calc R U . . .
C53 C 0.0320(6) 0.2260(4) 0.7266(3) 0.067(2) Uani 1 1 d . . . . .
H53 H 0.060794 0.202063 0.697137 0.081 Uiso 1 1 calc R U . . .
C54 C -0.0440(6) 0.2543(4) 0.7309(4) 0.073(3) Uani 1 1 d . . . . .
H54 H -0.068538 0.249614 0.704820 0.088 Uiso 1 1 calc R U . . .
C55 C -0.0861(5) 0.2900(4) 0.7731(3) 0.066(2) Uani 1 1 d . . . . .
H55 H -0.139823 0.309993 0.775998 0.079 Uiso 1 1 calc R U . . .
C56 C -0.0498(4) 0.2971(4) 0.8120(3) 0.0516(17) Uani 1 1 d . . . . .
H56 H -0.078512 0.322832 0.840783 0.062 Uiso 1 1 calc R U . . .
C57 C 0.2615(3) 0.1314(3) 0.95855(19) 0.0290(11) Uani 1 1 d . . . . .
C58 C 0.2337(3) 0.1726(3) 1.0001(2) 0.0353(12) Uani 1 1 d . . . . .
H58 H 0.180258 0.193133 1.010214 0.042 Uiso 1 1 calc R U . . .
C59 C 0.2827(4) 0.1843(3) 1.0273(2) 0.0412(14) Uani 1 1 d . . . . .
H59 H 0.262927 0.211132 1.056517 0.049 Uiso 1 1 calc R U . . .
C60 C 0.3608(4) 0.1569(3) 1.0116(2) 0.0433(14) Uani 1 1 d . . . . .
H60 H 0.394480 0.166734 1.029196 0.052 Uiso 1 1 calc R U . . .
C61 C 0.3896(3) 0.1154(3) 0.9706(2) 0.0388(13) Uani 1 1 d . . . . .
H61 H 0.443161 0.095752 0.960421 0.047 Uiso 1 1 calc R U . . .
C62 C 0.3404(3) 0.1024(3) 0.9443(2) 0.0331(12) Uani 1 1 d . . . . .
H62 H 0.360473 0.073291 0.916231 0.040 Uiso 1 1 calc R U . . .
C63 C 0.2411(3) 0.0246(3) 0.90421(19) 0.0277(10) Uani 1 1 d . . . . .
C64 C 0.2561(3) 0.0074(3) 0.8532(2) 0.0343(12) Uani 1 1 d . . . . .
H64 H 0.248645 0.045839 0.824888 0.041 Uiso 1 1 calc R U . . .
C65 C 0.2825(4) -0.0678(3) 0.8449(2) 0.0431(14) Uani 1 1 d . . . . .
H65 H 0.292066 -0.080276 0.810618 0.052 Uiso 1 1 calc R U . . .
C66 C 0.2947(3) -0.1231(3) 0.8852(2) 0.0421(14) Uani 1 1 d . . . . .
H66 H 0.312420 -0.173623 0.878699 0.051 Uiso 1 1 calc R U . . .
C67 C 0.2814(3) -0.1064(3) 0.9361(2) 0.0360(13) Uani 1 1 d . . . . .
H67 H 0.290399 -0.144925 0.964222 0.043 Uiso 1 1 calc R U . . .
C68 C 0.2548(3) -0.0327(3) 0.9444(2) 0.0289(11) Uani 1 1 d . . . . .
H68 H 0.245491 -0.020727 0.978818 0.035 Uiso 1 1 calc R U . . .
C69 C 0.6141(3) 0.0728(3) 0.8850(2) 0.0322(11) Uani 1 1 d . . . . .
C70 C 0.5838(3) 0.1480(3) 0.8712(3) 0.0437(14) Uani 1 1 d . . . . .
H70 H 0.580702 0.167273 0.835986 0.052 Uiso 1 1 calc R U . . .
C71 C 0.5576(4) 0.1957(4) 0.9097(3) 0.0589(19) Uani 1 1 d . . . . .
H71 H 0.536756 0.247633 0.900580 0.071 Uiso 1 1 calc R U . . .
C72 C 0.5620(4) 0.1680(5) 0.9605(3) 0.064(2) Uani 1 1 d . . . . .
H72 H 0.544264 0.200972 0.986253 0.077 Uiso 1 1 calc R U . . .
C73 C 0.5912(4) 0.0939(5) 0.9746(3) 0.058(2) Uani 1 1 d . . . . .
H73 H 0.593403 0.075384 1.010023 0.070 Uiso 1 1 calc R U . . .
C74 C 0.6178(3) 0.0455(4) 0.9373(2) 0.0418(14) Uani 1 1 d . . . . .
H74 H 0.638597 -0.006260 0.947126 0.050 Uiso 1 1 calc R U . . .
C75 C 0.6036(3) -0.0623(3) 0.85833(18) 0.0265(10) Uani 1 1 d . . . . .
C76 C 0.5244(3) -0.0384(3) 0.8753(2) 0.0315(11) Uani 1 1 d . . . . .
H76 H 0.499392 0.012781 0.878430 0.038 Uiso 1 1 calc R U . . .
C77 C 0.4824(3) -0.0900(4) 0.8875(2) 0.0406(14) Uani 1 1 d . . . . .
H77 H 0.428753 -0.073466 0.898494 0.049 Uiso 1 1 calc R U . . .
C78 C 0.5178(4) -0.1646(4) 0.8837(2) 0.0432(15) Uani 1 1 d . . . . .
H78 H 0.488889 -0.199342 0.892462 0.052 Uiso 1 1 calc R U . . .
C79 C 0.5963(4) -0.1887(4) 0.8669(2) 0.0434(14) Uani 1 1 d . . . . .
H79 H 0.621028 -0.240065 0.864364 0.052 Uiso 1 1 calc R U . . .
C80 C 0.6391(3) -0.1373(3) 0.8536(2) 0.0327(12) Uani 1 1 d . . . . .
H80 H 0.692430 -0.153948 0.841396 0.039 Uiso 1 1 calc R U . . .
C81 C 0.7913(3) -0.0401(3) 0.6738(2) 0.0280(11) Uani 1 1 d . . . . .
C82 C 0.7921(3) -0.0145(3) 0.6211(2) 0.0367(13) Uani 1 1 d . . . . .
H82 H 0.787121 0.036697 0.609144 0.044 Uiso 1 1 calc R U . . .
C83 C 0.7999(3) -0.0625(4) 0.5860(2) 0.0456(15) Uani 1 1 d . . . . .
H83 H 0.801398 -0.044779 0.550118 0.055 Uiso 1 1 calc R U . . .
C84 C 0.8054(3) -0.1361(4) 0.6034(3) 0.0494(17) Uani 1 1 d . . . . .
H84 H 0.809400 -0.168993 0.579508 0.059 Uiso 1 1 calc R U . . .
C85 C 0.8053(3) -0.1632(3) 0.6559(3) 0.0433(14) Uani 1 1 d . . . . .
H85 H 0.810172 -0.214447 0.667531 0.052 Uiso 1 1 calc R U . . .
C86 C 0.7980(3) -0.1151(3) 0.6910(2) 0.0338(12) Uani 1 1 d . . . . .
H86 H 0.797491 -0.133221 0.726744 0.041 Uiso 1 1 calc R U . . .
C87 C 0.8066(3) 0.1011(3) 0.68377(19) 0.0294(11) Uani 1 1 d . . . . .
C88 C 0.8825(3) 0.0849(3) 0.6588(2) 0.0397(13) Uani 1 1 d . . . . .
H88 H 0.913702 0.034720 0.660316 0.048 Uiso 1 1 calc R U . . .
C89 C 0.9129(3) 0.1416(3) 0.6317(2) 0.0434(14) Uani 1 1 d . . . . .
H89 H 0.964883 0.130240 0.615176 0.052 Uiso 1 1 calc R U . . .
C90 C 0.8674(3) 0.2144(3) 0.6287(2) 0.0412(14) Uani 1 1 d . . . . .
H90 H 0.888043 0.253154 0.609910 0.049 Uiso 1 1 calc R U . . .
C91 C 0.7932(4) 0.2309(3) 0.6525(3) 0.0472(15) Uani 1 1 d . . . . .
H91 H 0.762413 0.281209 0.650383 0.057 Uiso 1 1 calc R U . . .
C92 C 0.7613(3) 0.1749(3) 0.6799(2) 0.0388(13) Uani 1 1 d . . . . .
H92 H 0.709096 0.187007 0.695937 0.047 Uiso 1 1 calc R U . . .
C93 C 0.6274(3) 0.0209(3) 0.4656(2) 0.0284(11) Uani 1 1 d . . . . .
C94 C 0.5818(3) -0.0018(3) 0.4414(2) 0.0409(14) Uani 1 1 d . . . . .
H94 H 0.560808 0.029179 0.412867 0.049 Uiso 1 1 calc R U . . .
C95 C 0.5669(4) -0.0702(4) 0.4592(3) 0.0511(18) Uani 1 1 d . . . . .
H95 H 0.535173 -0.085607 0.443019 0.061 Uiso 1 1 calc R U . . .
C96 C 0.5981(4) -0.1156(3) 0.5002(3) 0.0546(19) Uani 1 1 d . . . . .
H96 H 0.589710 -0.163028 0.511566 0.066 Uiso 1 1 calc R U . . .
C97 C 0.6416(4) -0.0916(4) 0.5245(3) 0.064(2) Uani 1 1 d . . . . .
H97 H 0.662064 -0.121890 0.553390 0.077 Uiso 1 1 calc R U . . .
C98 C 0.6556(4) -0.0230(3) 0.5070(3) 0.0513(17) Uani 1 1 d . . . . .
H98 H 0.685398 -0.006749 0.524252 0.062 Uiso 1 1 calc R U . . .
C99 C 0.7389(3) 0.0951(3) 0.4604(2) 0.0284(11) Uani 1 1 d . . . . .
C100 C 0.8013(3) 0.0382(3) 0.4418(2) 0.0373(13) Uani 1 1 d . . . . .
H100 H 0.795734 0.007655 0.419473 0.045 Uiso 1 1 calc R U . . .
C101 C 0.8716(3) 0.0253(3) 0.4554(3) 0.0414(14) Uani 1 1 d . . . . .
H101 H 0.913920 -0.013551 0.442170 0.050 Uiso 1 1 calc R U . . .
C102 C 0.8800(3) 0.0690(3) 0.4882(3) 0.0436(15) Uani 1 1 d . . . . .
H102 H 0.928160 0.059901 0.497571 0.052 Uiso 1 1 calc R U . . .
C103 C 0.8187(3) 0.1261(3) 0.5076(2) 0.0369(13) Uani 1 1 d . . . . .
H103 H 0.824286 0.155922 0.530449 0.044 Uiso 1 1 calc R U . . .
C104 C 0.7482(3) 0.1390(3) 0.4928(2) 0.0292(11) Uani 1 1 d . . . . .
H104 H 0.706101 0.178665 0.505256 0.035 Uiso 1 1 calc R U . . .
C105 C 0.5453(3) 0.3608(3) 0.38444(19) 0.0229(10) Uani 1 1 d . . . . .
C106 C 0.5751(3) 0.3824(3) 0.4207(2) 0.0270(10) Uani 1 1 d . . . . .
H106 H 0.579529 0.353035 0.453461 0.032 Uiso 1 1 calc R U . . .
C107 C 0.5980(3) 0.4469(3) 0.4088(2) 0.0332(12) Uani 1 1 d . . . . .
H107 H 0.617981 0.461581 0.433512 0.040 Uiso 1 1 calc R U . . .
C108 C 0.5920(3) 0.4898(3) 0.3612(2) 0.0325(12) Uani 1 1 d . . . . .
H108 H 0.609461 0.532863 0.352949 0.039 Uiso 1 1 calc R U . . .
C109 C 0.5608(3) 0.4706(3) 0.3258(2) 0.0347(12) Uani 1 1 d . . . . .
H109 H 0.555096 0.501450 0.293651 0.042 Uiso 1 1 calc R U . . .
C110 C 0.5375(3) 0.4058(3) 0.3369(2) 0.0281(11) Uani 1 1 d . . . . .
H110 H 0.516431 0.392345 0.312185 0.034 Uiso 1 1 calc R U . . .
C111 C 0.4241(3) 0.2975(3) 0.38891(19) 0.0252(10) Uani 1 1 d . . . . .
C112 C 0.3742(3) 0.3637(3) 0.4039(2) 0.0357(12) Uani 1 1 d . . . . .
H112 H 0.392096 0.395290 0.418442 0.043 Uiso 1 1 calc R U . . .
C113 C 0.2987(3) 0.3852(3) 0.3981(3) 0.0429(14) Uani 1 1 d . . . . .
H113 H 0.264782 0.430679 0.409111 0.052 Uiso 1 1 calc R U . . .
C114 C 0.2733(3) 0.3396(4) 0.3762(3) 0.0521(17) Uani 1 1 d . . . . .
H114 H 0.222307 0.354412 0.370479 0.063 Uiso 1 1 calc R U . . .
C115 C 0.3219(4) 0.2732(5) 0.3628(4) 0.072(3) Uani 1 1 d . . . . .
H115 H 0.303924 0.241285 0.348698 0.087 Uiso 1 1 calc R U . . .
C116 C 0.3970(3) 0.2513(4) 0.3694(3) 0.0504(17) Uani 1 1 d . . . . .
H116 H 0.429790 0.204325 0.360363 0.060 Uiso 1 1 calc R U . . .
C117 C 0.2858(3) 0.6017(2) 0.48887(18) 0.0205(9) Uani 1 1 d . . . . .
C118 C 0.3344(3) 0.5420(3) 0.4634(2) 0.0290(11) Uani 1 1 d . . . . .
H118 H 0.320879 0.496945 0.467870 0.035 Uiso 1 1 calc R U . . .
C119 C 0.4019(3) 0.5476(3) 0.4316(2) 0.0338(12) Uani 1 1 d . . . . .
H119 H 0.434867 0.506338 0.414689 0.041 Uiso 1 1 calc R U . . .
C120 C 0.4219(3) 0.6139(3) 0.4242(2) 0.0336(12) Uani 1 1 d . . . . .
H120 H 0.468373 0.617877 0.402417 0.040 Uiso 1 1 calc R U . . .
C121 C 0.3743(3) 0.6724(3) 0.4485(2) 0.0329(12) Uani 1 1 d . . . . .
H121 H 0.387635 0.717591 0.443310 0.039 Uiso 1 1 calc R U . . .
C122 C 0.3059(3) 0.6673(3) 0.4809(2) 0.0291(11) Uani 1 1 d . . . . .
H122 H 0.273179 0.708892 0.497577 0.035 Uiso 1 1 calc R U . . .
C123 C 0.1596(3) 0.5539(2) 0.48705(19) 0.0228(10) Uani 1 1 d . . . . .
C124 C 0.1581(3) 0.5878(3) 0.43640(19) 0.0273(10) Uani 1 1 d . . . . .
H124 H 0.180639 0.627257 0.423823 0.033 Uiso 1 1 calc R U . . .
C125 C 0.1237(3) 0.5648(3) 0.4034(2) 0.0325(12) Uani 1 1 d . . . . .
H125 H 0.122902 0.588510 0.368718 0.039 Uiso 1 1 calc R U . . .
C126 C 0.0912(3) 0.5073(3) 0.4218(2) 0.0309(11) Uani 1 1 d . . . . .
H126 H 0.067411 0.491605 0.399859 0.037 Uiso 1 1 calc R U . . .
C127 C 0.0930(3) 0.4723(3) 0.4723(2) 0.0299(11) Uani 1 1 d . . . . .
H127 H 0.070838 0.432550 0.484630 0.036 Uiso 1 1 calc R U . . .
C128 C 0.1270(3) 0.4951(3) 0.5050(2) 0.0262(10) Uani 1 1 d . . . . .
H128 H 0.128263 0.470844 0.539460 0.031 Uiso 1 1 calc R U . . .
C129 C 0.0297(3) 0.5509(3) 0.68300(19) 0.0269(10) Uani 1 1 d . . . . .
C130 C 0.0374(3) 0.4776(3) 0.6768(2) 0.0307(11) Uani 1 1 d . . . . .
H130 H 0.083699 0.448852 0.658367 0.037 Uiso 1 1 calc R U . . .
C131 C -0.0221(3) 0.4466(3) 0.6973(2) 0.0378(13) Uani 1 1 d . . . . .
H131 H -0.015919 0.396391 0.693306 0.045 Uiso 1 1 calc R U . . .
C132 C -0.0890(4) 0.4871(4) 0.7230(2) 0.0443(15) Uani 1 1 d . . . . .
H132 H -0.129254 0.465168 0.736937 0.053 Uiso 1 1 calc R U . . .
C133 C -0.0989(3) 0.5610(4) 0.7290(2) 0.0464(15) Uani 1 1 d . . . . .
H133 H -0.146132 0.589362 0.746632 0.056 Uiso 1 1 calc R U . . .
C134 C -0.0395(3) 0.5932(3) 0.7091(2) 0.0392(13) Uani 1 1 d . . . . .
H134 H -0.046009 0.643305 0.713331 0.047 Uiso 1 1 calc R U . . .
C135 C 0.1398(3) 0.6068(3) 0.71403(19) 0.0267(10) Uani 1 1 d . . . . .
C136 C 0.0877(3) 0.6444(3) 0.7531(2) 0.0436(14) Uani 1 1 d . . . . .
H136 H 0.034998 0.660349 0.751525 0.052 Uiso 1 1 calc R U . . .
C137 C 0.1117(4) 0.6589(4) 0.7943(2) 0.0523(17) Uani 1 1 d . . . . .
H137 H 0.075505 0.684738 0.820752 0.063 Uiso 1 1 calc R U . . .
C138 C 0.1876(4) 0.6363(4) 0.7971(2) 0.0469(15) Uani 1 1 d . . . . .
H138 H 0.203735 0.644529 0.826237 0.056 Uiso 1 1 calc R U . . .
C139 C 0.2409(4) 0.6012(3) 0.7573(2) 0.0434(14) Uani 1 1 d . . . . .
H139 H 0.293719 0.587477 0.758476 0.052 Uiso 1 1 calc R U . . .
C140 C 0.2170(3) 0.5863(3) 0.7161(2) 0.0375(13) Uani 1 1 d . . . . .
H140 H 0.253485 0.561973 0.689017 0.045 Uiso 1 1 calc R U . . .
Pt5 Pt 0.31962(12) 0.23041(11) 0.75044(8) 0.0363(4) Uani 0.11 1 d . . P . .
Pt6 Pt 0.4947(4) 0.1437(4) 0.7057(3) 0.0367(16) Uani 0.03 1 d . . P . .
I005 I -0.13565(3) 0.74248(2) 0.81332(2) 0.05536(12) Uani 1 1 d . . . . .
Cl11 Cl -0.2938(3) 0.5977(3) 0.8435(3) 0.171(2) Uani 0.83 1 d . . P . .
Cl12 Cl -0.2664(4) 0.6161(3) 0.93871(19) 0.187(3) Uani 0.83 1 d . . P . .
Cl13 Cl -0.1629(3) 0.4987(3) 0.8819(3) 0.189(2) Uani 0.83 1 d . . P . .
C14S C -0.2218(11) 0.5893(9) 0.8831(7) 0.150(7) Uani 0.83 1 d . . P . .
H14S H -0.190806 0.623886 0.865356 0.180 Uiso 0.83 1 calc R U P . .
Cl21 Cl -0.4165(5) 0.6767(4) 1.1548(4) 0.345(6) Uani 1 1 d . . . . .
Cl22 Cl -0.2789(2) 0.56784(16) 1.17130(15) 0.1414(15) Uani 1 1 d . . . . .
Cl23 Cl -0.2914(4) 0.6731(3) 1.0816(2) 0.246(4) Uani 1 1 d . . . . .
C24S C -0.3165(14) 0.6515(7) 1.1438(9) 0.270(14) Uani 1 1 d . . . . .
H24S H -0.302941 0.686474 1.161136 0.324 Uiso 1 1 calc R U . . .
Cl31 Cl 0.14724(19) 0.15872(12) 0.57203(13) 0.1149(11) Uani 1 1 d . . . . .
Cl32 Cl 0.20855(16) 0.27522(15) 0.50937(11) 0.1049(9) Uani 1 1 d . . . . .
Cl33 Cl 0.05940(15) 0.31209(13) 0.57943(9) 0.0884(7) Uani 1 1 d . . . . .
C34S C 0.1520(6) 0.2496(5) 0.5713(4) 0.092(3) Uani 1 1 d . . . . .
H34S H 0.177366 0.250513 0.600191 0.110 Uiso 1 1 calc R U . . .
Cl41 Cl 0.5561(3) -0.04503(15) 0.64333(12) 0.1284(15) Uani 0.92 1 d . . P . .
Cl42 Cl 0.45131(19) -0.0637(2) 0.7401(2) 0.173(2) Uani 0.92 1 d . . P . .
Cl43 Cl 0.61043(17) -0.1299(2) 0.73037(12) 0.1070(10) Uani 0.92 1 d . . P . .
C44S C 0.5370(6) -0.0540(6) 0.7126(5) 0.092(3) Uani 0.92 1 d . . P . .
H44S H 0.541926 -0.008749 0.723623 0.110 Uiso 0.92 1 calc R U P . .
N4C N 0.3598(7) 0.2050(7) 0.6743(10) 0.305(16) Uani 1 1 d . . . . .
H4CA H 0.341729 0.233517 0.645978 0.366 Uiso 1 1 calc R U . . .
H4CB H 0.324351 0.221455 0.702304 0.366 Uiso 1 1 calc R U . . .
C1C C 0.4631(9) 0.3104(7) 0.7115(5) 0.137(5) Uani 1 1 d . . . . .
H1CA H 0.480500 0.274186 0.739154 0.164 Uiso 1 1 calc R U . . .
H1CB H 0.470103 0.358445 0.707330 0.164 Uiso 1 1 calc R U . . .
C2C C 0.4256(5) 0.2921(6) 0.6755(5) 0.110(5) Uani 1 1 d . . . . .
H2C H 0.409344 0.330392 0.648561 0.132 Uiso 1 1 calc R U . . .
C3C C 0.4108(9) 0.2233(6) 0.6763(4) 0.131(6) Uani 1 1 d . . . . .
H3CA H 0.450187 0.200392 0.647757 0.157 Uiso 1 1 calc R U . . .
H3CB H 0.427173 0.194142 0.708648 0.157 Uiso 1 1 calc R U . . .
C5C C 0.3543(11) 0.1328(7) 0.6721(6) 0.206(10) Uani 1 1 d . . . . .
H5CA H 0.359428 0.128446 0.634948 0.247 Uiso 1 1 calc R U . . .
H5CB H 0.399915 0.096531 0.683946 0.247 Uiso 1 1 calc R U . . .
C6C C 0.2973(9) 0.1098(8) 0.6962(5) 0.137(6) Uani 1 1 d . . . . .
H6C H 0.279380 0.112638 0.732344 0.165 Uiso 1 1 calc R U . . .
C7C C 0.2675(10) 0.0847(10) 0.6719(8) 0.189(8) Uani 1 1 d . . . . .
H7CA H 0.286158 0.082244 0.635746 0.227 Uiso 1 1 calc R U . . .
H7CB H 0.224979 0.067046 0.688557 0.227 Uiso 1 1 calc R U . . .
C1A C -0.0771(6) 0.6467(8) 0.9585(5) 0.213(5) Uani 1 1 d DG U . . .
H1AA H -0.117817 0.676491 0.982672 0.320 Uiso 1 1 calc R U . . .
H1AB H -0.063412 0.594483 0.973932 0.320 Uiso 1 1 calc R U . . .
H1AC H -0.094737 0.650601 0.925915 0.320 Uiso 1 1 calc R U . . .
C1B C -0.0084(5) 0.6752(5) 0.9476(3) 0.170(4) Uani 1 1 d DG U . . .
C1D C -0.0074(5) 0.7421(5) 0.9162(3) 0.156(4) Uani 1 1 d DG U . . .
H1D H -0.051075 0.770201 0.901593 0.187 Uiso 1 1 calc R U . . .
C1E C 0.0552(6) 0.7685(5) 0.9057(3) 0.165(4) Uani 1 1 d DG U . . .
H1E H 0.054637 0.814259 0.884133 0.199 Uiso 1 1 calc R U . . .
C1F C 0.1193(5) 0.7277(7) 0.9270(4) 0.170(4) Uani 1 1 d DG U . . .
H1F H 0.162882 0.745406 0.919943 0.204 Uiso 1 1 calc R U . . .
C1G C 0.1194(5) 0.6613(6) 0.9584(4) 0.169(4) Uani 1 1 d DG U . . .
H1G H 0.163066 0.633517 0.973116 0.203 Uiso 1 1 calc R U . . .
C1H C 0.0564(6) 0.6352(4) 0.9686(3) 0.175(4) Uani 1 1 d DG U . . .
H1H H 0.057250 0.589319 0.990175 0.210 Uiso 1 1 calc R U . . .
C51S C 0.9514(5) 0.0922(6) 0.2806(5) 0.096(4) Uani 1 1 d . . . . .
C52S C 0.9271(5) 0.1168(5) 0.2337(3) 0.071(2) Uani 1 1 d . . . . .
H52S H 0.933932 0.162691 0.215576 0.085 Uiso 1 1 calc R U . . .
C53S C 0.8942(5) 0.0800(6) 0.2122(4) 0.085(3) Uani 1 1 d . . . . .
H53S H 0.878193 0.099548 0.179833 0.102 Uiso 1 1 calc R U . . .
C54S C 0.8838(5) 0.0107(6) 0.2388(4) 0.085(3) Uani 1 1 d . . . . .
H54S H 0.861096 -0.017326 0.224752 0.102 Uiso 1 1 calc R U . . .
C55S C 0.9066(6) -0.0124(5) 0.2833(5) 0.098(3) Uani 1 1 d . . . . .
H55S H 0.901381 -0.059011 0.301026 0.118 Uiso 1 1 calc R U . . .
C56S C 0.9391(5) 0.0287(5) 0.3068(4) 0.079(3) Uani 1 1 d . . . . .
H56S H 0.951730 0.011280 0.340371 0.095 Uiso 1 1 calc R U . . .
C57S C 0.9861(4) 0.1366(5) 0.3025(5) 0.099(4) Uani 1 1 d . . . . .
H57A H 1.010839 0.166600 0.274224 0.148 Uiso 1 1 calc R U . . .
H57B H 1.024006 0.103077 0.322594 0.148 Uiso 1 1 calc R U . . .
H57C H 0.946307 0.169566 0.325336 0.148 Uiso 1 1 calc R U . . .
C77S C 0.6936(6) 0.3190(7) 0.8419(3) 0.171(5) Uani 0.83 1 d DG U P . .
H77A H 0.702531 0.266068 0.839918 0.256 Uiso 0.83 1 calc R U P . .
H77B H 0.647464 0.336649 0.867440 0.256 Uiso 0.83 1 calc R U P . .
H77C H 0.737289 0.325889 0.852521 0.256 Uiso 0.83 1 calc R U P . .
C71S C 0.6838(4) 0.3628(4) 0.7894(3) 0.128(3) Uani 0.83 1 d DG U P . .
C72S C 0.6455(4) 0.3440(4) 0.7573(3) 0.124(3) Uani 0.83 1 d DG U P . .
H72S H 0.624983 0.303041 0.768969 0.149 Uiso 0.83 1 calc R U P . .
C73S C 0.6365(4) 0.3834(5) 0.7092(3) 0.117(3) Uani 0.83 1 d DG U P . .
H73S H 0.610139 0.369605 0.687928 0.140 Uiso 0.83 1 calc R U P . .
C74S C 0.6664(4) 0.4434(5) 0.6918(3) 0.113(3) Uani 0.83 1 d DG U P . .
H74S H 0.660645 0.470812 0.658629 0.136 Uiso 0.83 1 calc R U P . .
C75S C 0.7044(5) 0.4631(4) 0.7231(3) 0.119(3) Uani 0.83 1 d DG U P . .
H75S H 0.724575 0.504240 0.711442 0.143 Uiso 0.83 1 calc R U P . .
C76S C 0.7133(4) 0.4232(5) 0.7713(3) 0.122(3) Uani 0.83 1 d DG U P . .
H76S H 0.739820 0.437087 0.792416 0.147 Uiso 0.83 1 calc R U P . .

loop_
_atom_site_aniso_label
_atom_site_aniso_U_11
_atom_site_aniso_U_22
_atom_site_aniso_U_33
_atom_site_aniso_U_23
_atom_site_aniso_U_13
_atom_site_aniso_U_12
Pt1 0.02230(10) 0.02870(10) 0.02387(10) 0.00165(7) -0.00365(7) -0.00710(8)
Pt2 0.02105(9) 0.02707(9) 0.02144(9) -0.00340(7) -0.00239(7) -0.00616(7)
Pt3 0.01968(9) 0.01635(8) 0.02183(9) -0.00552(6) -0.00272(7) -0.00436(7)
Pt4 0.01941(9) 0.01651(8) 0.02286(9) -0.00395(7) 0.00086(7) -0.00517(7)
P1 0.0229(6) 0.0273(6) 0.0325(7) -0.0040(5) -0.0053(5) -0.0062(5)
P2 0.0240(6) 0.0292(6) 0.0201(6) -0.0018(5) -0.0030(5) -0.0093(5)
P3 0.0220(6) 0.0298(6) 0.0207(6) -0.0043(5) -0.0019(5) -0.0095(5)
P4 0.0226(6) 0.0267(6) 0.0233(6) -0.0016(5) -0.0014(5) -0.0074(5)
P5 0.0205(6) 0.0183(5) 0.0318(7) -0.0089(5) -0.0034(5) -0.0035(5)
P6 0.0193(6) 0.0212(5) 0.0215(6) -0.0054(5) -0.0024(5) -0.0062(5)
P7 0.0176(6) 0.0158(5) 0.0250(6) -0.0037(4) -0.0001(5) -0.0047(4)
P8 0.0203(6) 0.0205(6) 0.0276(6) -0.0072(5) 0.0036(5) -0.0072(5)
C1 0.026(3) 0.035(3) 0.028(3) 0.002(2) -0.005(2) -0.008(2)
C2 0.028(3) 0.037(3) 0.025(3) 0.003(2) -0.005(2) -0.009(2)
C3 0.026(3) 0.036(3) 0.026(3) -0.001(2) -0.002(2) -0.007(2)
C4 0.029(3) 0.033(3) 0.025(3) -0.003(2) -0.007(2) -0.007(2)
C5 0.028(3) 0.031(3) 0.025(3) -0.006(2) -0.002(2) -0.004(2)
C6 0.031(3) 0.028(3) 0.030(3) -0.006(2) -0.005(2) -0.008(2)
C7 0.032(3) 0.023(2) 0.031(3) -0.003(2) -0.007(2) -0.011(2)
C8 0.025(2) 0.020(2) 0.030(3) -0.0072(19) -0.005(2) -0.0076(19)
C9 0.025(2) 0.022(2) 0.026(2) -0.0035(19) -0.003(2) -0.008(2)
C10 0.026(3) 0.022(2) 0.025(2) -0.0051(19) -0.002(2) -0.008(2)
C11 0.026(3) 0.023(2) 0.027(3) -0.0059(19) -0.003(2) -0.008(2)
C12 0.026(2) 0.022(2) 0.023(2) -0.0023(19) -0.0018(19) -0.008(2)
C13 0.022(2) 0.024(2) 0.035(3) -0.006(2) 0.002(2) -0.002(2)
C14 0.029(3) 0.030(3) 0.033(3) -0.001(2) 0.002(2) -0.007(2)
C15 0.025(3) 0.036(3) 0.033(3) 0.000(2) -0.002(2) -0.006(2)
C16 0.024(3) 0.037(3) 0.029(3) 0.002(2) -0.001(2) -0.006(2)
C17 0.025(3) 0.037(3) 0.035(3) -0.010(2) -0.001(2) -0.007(2)
C18 0.022(2) 0.034(3) 0.025(2) -0.003(2) 0.001(2) -0.010(2)
C19 0.030(3) 0.033(3) 0.022(2) -0.002(2) 0.000(2) -0.007(2)
C20 0.030(3) 0.054(4) 0.037(3) -0.001(3) 0.002(2) -0.017(3)
C21 0.028(3) 0.065(4) 0.062(4) -0.006(4) 0.007(3) -0.017(3)
C22 0.028(3) 0.037(3) 0.033(3) -0.001(2) -0.003(2) -0.014(2)
C23 0.039(3) 0.039(3) 0.050(4) -0.004(3) -0.005(3) -0.021(3)
C24 0.021(2) 0.033(3) 0.023(2) -0.003(2) -0.0024(19) -0.011(2)
C25 0.025(2) 0.036(3) 0.024(2) -0.004(2) -0.005(2) -0.016(2)
C26 0.023(2) 0.030(2) 0.025(2) 0.000(2) -0.002(2) -0.007(2)
C27 0.022(2) 0.041(3) 0.031(3) -0.002(2) -0.007(2) -0.009(2)
C28 0.036(3) 0.058(4) 0.031(3) 0.000(3) -0.011(2) -0.020(3)
C29 0.031(3) 0.038(3) 0.033(3) -0.006(2) -0.006(2) -0.016(2)
C30 0.046(4) 0.048(4) 0.054(4) -0.008(3) -0.004(3) -0.030(3)
C31 0.023(2) 0.026(2) 0.037(3) -0.016(2) 0.000(2) -0.004(2)
C32 0.021(2) 0.029(2) 0.034(3) -0.015(2) 0.003(2) -0.008(2)
C33 0.028(3) 0.029(2) 0.024(2) -0.011(2) 0.000(2) -0.012(2)
C34 0.024(3) 0.032(3) 0.034(3) -0.014(2) 0.001(2) -0.011(2)
C35 0.026(3) 0.042(3) 0.060(4) -0.020(3) 0.003(3) -0.014(2)
C36 0.036(3) 0.046(3) 0.036(3) -0.020(3) 0.009(2) -0.016(3)
C37 0.065(4) 0.056(4) 0.032(3) -0.017(3) 0.014(3) -0.029(3)
C38 0.020(2) 0.017(2) 0.030(3) -0.0034(18) 0.0006(19) -0.0067(18)
C39 0.020(2) 0.017(2) 0.036(3) -0.0056(19) 0.003(2) -0.0039(18)
C40 0.019(2) 0.018(2) 0.037(3) -0.007(2) 0.001(2) -0.0047(18)
C41 0.021(2) 0.020(2) 0.041(3) -0.007(2) 0.002(2) -0.0043(19)
C42 0.033(3) 0.027(3) 0.050(4) -0.003(2) -0.010(3) -0.004(2)
C43 0.021(2) 0.021(2) 0.035(3) -0.007(2) -0.002(2) -0.0041(19)
C44 0.022(3) 0.030(3) 0.057(4) -0.014(3) -0.002(2) -0.011(2)
C45 0.040(3) 0.031(3) 0.040(3) -0.002(2) -0.005(3) -0.011(2)
C46 0.109(7) 0.036(3) 0.057(4) 0.001(3) -0.027(4) -0.020(4)
C47 0.148(9) 0.037(4) 0.087(6) 0.003(4) -0.045(6) -0.030(5)
C48 0.166(10) 0.043(4) 0.065(5) -0.013(4) -0.014(6) -0.035(5)
C49 0.270(17) 0.061(6) 0.105(8) -0.007(6) -0.080(10) -0.078(8)
C50 0.208(12) 0.039(4) 0.096(7) 0.000(4) -0.085(8) -0.043(6)
C51 0.035(3) 0.033(3) 0.046(3) 0.006(2) -0.019(3) -0.014(2)
C52 0.065(4) 0.036(3) 0.042(3) -0.003(3) -0.024(3) -0.014(3)
C53 0.119(7) 0.030(3) 0.064(5) 0.003(3) -0.048(5) -0.020(4)
C54 0.118(8) 0.043(4) 0.091(6) 0.019(4) -0.072(6) -0.047(5)
C55 0.059(5) 0.067(5) 0.087(6) 0.042(5) -0.048(4) -0.044(4)
C56 0.043(4) 0.051(4) 0.065(4) 0.015(3) -0.025(3) -0.022(3)
C57 0.031(3) 0.032(3) 0.025(3) -0.001(2) -0.004(2) -0.013(2)
C58 0.038(3) 0.034(3) 0.034(3) -0.007(2) -0.007(2) -0.009(2)
C59 0.049(4) 0.044(3) 0.037(3) -0.011(3) -0.010(3) -0.017(3)
C60 0.048(4) 0.052(4) 0.041(3) -0.001(3) -0.021(3) -0.024(3)
C61 0.033(3) 0.056(4) 0.032(3) -0.005(3) -0.008(2) -0.019(3)
C62 0.034(3) 0.042(3) 0.026(3) -0.002(2) -0.007(2) -0.015(2)
C63 0.023(2) 0.034(3) 0.027(3) -0.007(2) 0.001(2) -0.011(2)
C64 0.037(3) 0.041(3) 0.026(3) -0.004(2) -0.003(2) -0.016(2)
C65 0.052(4) 0.043(3) 0.039(3) -0.018(3) -0.001(3) -0.019(3)
C66 0.041(3) 0.033(3) 0.054(4) -0.014(3) -0.001(3) -0.015(3)
C67 0.031(3) 0.030(3) 0.047(3) 0.004(2) -0.007(2) -0.013(2)
C68 0.027(3) 0.035(3) 0.024(2) -0.002(2) 0.000(2) -0.012(2)
C69 0.024(3) 0.043(3) 0.033(3) -0.013(2) 0.000(2) -0.013(2)
C70 0.039(3) 0.043(3) 0.050(4) -0.016(3) -0.003(3) -0.012(3)
C71 0.054(4) 0.046(4) 0.079(5) -0.034(4) 0.002(4) -0.013(3)
C72 0.051(4) 0.092(6) 0.064(5) -0.053(5) 0.005(4) -0.029(4)
C73 0.045(4) 0.099(6) 0.041(4) -0.041(4) 0.001(3) -0.023(4)
C74 0.034(3) 0.066(4) 0.032(3) -0.016(3) -0.003(2) -0.018(3)
C75 0.028(3) 0.038(3) 0.020(2) -0.001(2) -0.006(2) -0.017(2)
C76 0.027(3) 0.043(3) 0.028(3) -0.004(2) -0.005(2) -0.015(2)
C77 0.031(3) 0.061(4) 0.033(3) -0.006(3) 0.000(2) -0.021(3)
C78 0.048(4) 0.059(4) 0.035(3) 0.003(3) -0.009(3) -0.037(3)
C79 0.053(4) 0.044(3) 0.042(3) -0.005(3) -0.008(3) -0.027(3)
C80 0.031(3) 0.039(3) 0.031(3) -0.008(2) -0.001(2) -0.015(2)
C81 0.018(2) 0.032(3) 0.033(3) -0.009(2) -0.003(2) -0.003(2)
C82 0.033(3) 0.039(3) 0.032(3) -0.005(2) -0.008(2) 0.000(2)
C83 0.038(3) 0.056(4) 0.035(3) -0.019(3) -0.005(3) 0.003(3)
C84 0.029(3) 0.063(4) 0.058(4) -0.039(3) -0.014(3) 0.006(3)
C85 0.033(3) 0.033(3) 0.065(4) -0.019(3) -0.010(3) -0.003(2)
C86 0.026(3) 0.036(3) 0.038(3) -0.007(2) -0.005(2) -0.007(2)
C87 0.027(3) 0.033(3) 0.025(3) 0.000(2) -0.003(2) -0.008(2)
C88 0.032(3) 0.039(3) 0.044(3) 0.008(3) -0.006(3) -0.012(2)
C89 0.033(3) 0.049(3) 0.042(3) 0.011(3) -0.003(3) -0.015(3)
C90 0.044(3) 0.037(3) 0.043(3) 0.009(3) -0.009(3) -0.020(3)
C91 0.050(4) 0.030(3) 0.054(4) 0.006(3) -0.006(3) -0.011(3)
C92 0.037(3) 0.034(3) 0.043(3) -0.006(2) -0.001(3) -0.012(2)
C93 0.019(2) 0.020(2) 0.045(3) -0.012(2) -0.001(2) -0.0033(19)
C94 0.045(3) 0.054(4) 0.035(3) -0.017(3) 0.009(3) -0.034(3)
C95 0.055(4) 0.059(4) 0.054(4) -0.027(3) 0.018(3) -0.045(4)
C96 0.035(3) 0.031(3) 0.097(6) -0.020(3) 0.014(4) -0.021(3)
C97 0.042(4) 0.035(3) 0.115(7) 0.022(4) -0.026(4) -0.020(3)
C98 0.042(4) 0.033(3) 0.087(5) 0.009(3) -0.030(4) -0.018(3)
C99 0.023(2) 0.022(2) 0.040(3) -0.002(2) -0.006(2) -0.007(2)
C100 0.032(3) 0.023(2) 0.055(4) -0.004(2) -0.009(3) -0.006(2)
C101 0.022(3) 0.029(3) 0.068(4) -0.001(3) -0.009(3) -0.001(2)
C102 0.027(3) 0.033(3) 0.073(4) 0.009(3) -0.021(3) -0.011(2)
C103 0.036(3) 0.028(3) 0.055(4) 0.001(2) -0.018(3) -0.017(2)
C104 0.028(3) 0.020(2) 0.041(3) -0.001(2) -0.007(2) -0.010(2)
C105 0.018(2) 0.022(2) 0.029(2) -0.0066(19) -0.0006(19) -0.0062(18)
C106 0.025(3) 0.026(2) 0.030(3) -0.005(2) -0.004(2) -0.008(2)
C107 0.027(3) 0.028(3) 0.044(3) -0.006(2) -0.005(2) -0.008(2)
C108 0.022(3) 0.023(2) 0.050(3) -0.004(2) -0.001(2) -0.007(2)
C109 0.033(3) 0.027(3) 0.036(3) 0.002(2) 0.003(2) -0.007(2)
C110 0.028(3) 0.028(2) 0.028(3) -0.004(2) -0.004(2) -0.008(2)
C111 0.022(2) 0.024(2) 0.030(3) -0.001(2) -0.005(2) -0.0086(19)
C112 0.025(3) 0.034(3) 0.053(4) -0.015(3) -0.009(2) -0.009(2)
C113 0.025(3) 0.043(3) 0.058(4) -0.010(3) -0.005(3) -0.004(2)
C114 0.022(3) 0.067(4) 0.070(5) -0.011(4) -0.011(3) -0.013(3)
C115 0.032(4) 0.087(6) 0.120(7) -0.064(5) -0.011(4) -0.019(4)
C116 0.026(3) 0.046(3) 0.088(5) -0.034(3) -0.006(3) -0.012(3)
C117 0.019(2) 0.019(2) 0.022(2) -0.0018(18) -0.0018(18) -0.0063(18)
C118 0.030(3) 0.020(2) 0.037(3) -0.008(2) 0.002(2) -0.012(2)
C119 0.030(3) 0.028(3) 0.042(3) -0.014(2) 0.005(2) -0.009(2)
C120 0.027(3) 0.039(3) 0.036(3) -0.009(2) 0.009(2) -0.017(2)
C121 0.032(3) 0.027(3) 0.042(3) -0.006(2) 0.003(2) -0.018(2)
C122 0.023(2) 0.024(2) 0.042(3) -0.012(2) -0.002(2) -0.008(2)
C123 0.019(2) 0.018(2) 0.031(3) -0.0042(19) -0.0041(19) -0.0042(18)
C124 0.029(3) 0.022(2) 0.031(3) -0.002(2) -0.006(2) -0.008(2)
C125 0.030(3) 0.031(3) 0.035(3) -0.002(2) -0.010(2) -0.006(2)
C126 0.028(3) 0.031(3) 0.038(3) -0.009(2) -0.012(2) -0.007(2)
C127 0.026(3) 0.024(2) 0.042(3) -0.008(2) -0.004(2) -0.010(2)
C128 0.025(2) 0.020(2) 0.034(3) -0.003(2) -0.005(2) -0.0087(19)
C129 0.025(3) 0.028(2) 0.028(3) -0.004(2) 0.002(2) -0.013(2)
C130 0.030(3) 0.031(3) 0.033(3) -0.003(2) -0.006(2) -0.013(2)
C131 0.037(3) 0.037(3) 0.046(3) 0.007(3) -0.012(3) -0.023(3)
C132 0.040(3) 0.057(4) 0.043(3) 0.007(3) -0.006(3) -0.033(3)
C133 0.029(3) 0.060(4) 0.049(4) -0.009(3) 0.008(3) -0.021(3)
C134 0.029(3) 0.044(3) 0.045(3) -0.012(3) 0.009(2) -0.018(3)
C135 0.030(3) 0.027(2) 0.026(3) -0.007(2) 0.000(2) -0.013(2)
C136 0.034(3) 0.054(4) 0.044(3) -0.024(3) 0.006(3) -0.013(3)
C137 0.054(4) 0.070(4) 0.042(4) -0.031(3) 0.011(3) -0.030(4)
C138 0.062(4) 0.057(4) 0.036(3) -0.012(3) -0.004(3) -0.037(3)
C139 0.041(3) 0.048(3) 0.047(4) -0.014(3) -0.015(3) -0.011(3)
C140 0.029(3) 0.044(3) 0.042(3) -0.019(3) 0.002(2) -0.011(2)
Pt5 0.0322(10) 0.0369(10) 0.0310(10) 0.0015(8) 0.0013(8) -0.0057(8)
Pt6 0.030(4) 0.041(4) 0.032(4) 0.000(3) 0.000(3) -0.006(3)
I005 0.0478(2) 0.0451(2) 0.0611(3) -0.0119(2) 0.0016(2) -0.00165(19)
Cl11 0.133(4) 0.119(3) 0.260(7) -0.067(4) 0.019(4) -0.048(3)
Cl12 0.293(7) 0.127(4) 0.131(4) -0.030(3) 0.056(4) -0.106(4)
Cl13 0.138(4) 0.148(4) 0.227(6) -0.037(4) 0.050(4) -0.019(3)
C14S 0.187(18) 0.106(12) 0.139(14) -0.016(10) 0.053(13) -0.077(12)
Cl21 0.371(11) 0.273(8) 0.390(11) -0.118(8) -0.280(10) 0.103(8)
Cl22 0.215(4) 0.0752(17) 0.165(3) 0.0276(18) -0.121(3) -0.047(2)
Cl23 0.354(8) 0.250(6) 0.227(5) 0.156(5) -0.209(6) -0.212(6)
C24S 0.43(3) 0.088(9) 0.41(3) 0.053(13) -0.39(3) -0.067(14)
Cl31 0.147(3) 0.0500(12) 0.164(3) -0.0092(14) -0.100(2) -0.0029(14)
Cl32 0.1020(19) 0.0838(16) 0.0934(18) -0.0110(14) -0.0186(15) 0.0229(14)
Cl33 0.0948(17) 0.0715(14) 0.0723(14) 0.0002(11) -0.0072(12) 0.0021(12)
C34S 0.106(8) 0.071(6) 0.084(7) 0.014(5) -0.037(6) -0.005(5)
Cl41 0.271(5) 0.0670(15) 0.093(2) 0.0144(14) -0.102(3) -0.078(2)
Cl42 0.070(2) 0.159(4) 0.320(6) -0.111(4) 0.001(3) -0.055(2)
Cl43 0.0840(19) 0.149(3) 0.098(2) -0.051(2) -0.0365(16) -0.0123(18)
C44S 0.082(7) 0.096(7) 0.133(9) -0.066(7) -0.032(6) -0.037(6)
N4C 0.074(8) 0.091(9) 0.73(5) 0.050(16) -0.107(15) -0.034(7)
C1C 0.203(15) 0.114(9) 0.116(10) 0.067(8) -0.067(10) -0.097(10)
C2C 0.048(5) 0.098(8) 0.147(11) 0.068(8) -0.009(6) -0.023(5)
C3C 0.220(15) 0.059(6) 0.092(7) -0.035(6) -0.101(9) 0.058(8)
C5C 0.31(2) 0.119(10) 0.184(15) -0.097(10) 0.146(15) -0.150(14)
C6C 0.205(16) 0.155(12) 0.100(9) -0.055(8) 0.014(9) -0.124(12)
C7C 0.133(14) 0.203(19) 0.24(2) -0.097(17) -0.034(14) -0.025(13)
C1A 0.209(10) 0.224(11) 0.187(10) -0.085(9) -0.006(9) -0.020(9)
C1B 0.176(7) 0.195(8) 0.146(6) -0.122(6) -0.015(6) -0.013(6)
C1D 0.174(7) 0.184(7) 0.122(6) -0.128(6) -0.028(6) -0.005(6)
C1E 0.178(7) 0.194(7) 0.128(6) -0.122(6) -0.021(6) -0.005(6)
C1F 0.175(7) 0.196(8) 0.137(6) -0.127(6) -0.015(6) -0.001(6)
C1G 0.170(7) 0.192(8) 0.146(6) -0.126(6) -0.019(6) -0.001(6)
C1H 0.178(7) 0.193(8) 0.152(6) -0.120(6) -0.012(6) -0.006(6)
C51S 0.040(4) 0.109(8) 0.140(10) -0.088(8) 0.000(5) 0.006(5)
C52S 0.057(5) 0.089(6) 0.058(5) -0.032(5) 0.015(4) -0.013(4)
C53S 0.070(6) 0.093(7) 0.084(6) -0.045(6) 0.012(5) -0.012(5)
C54S 0.060(5) 0.090(7) 0.112(8) -0.055(6) -0.019(5) -0.005(5)
C55S 0.089(7) 0.064(6) 0.135(10) -0.023(6) -0.032(7) 0.001(5)
C56S 0.050(5) 0.052(5) 0.131(8) -0.033(5) -0.019(5) 0.006(4)
C57S 0.033(4) 0.098(7) 0.174(10) -0.095(7) 0.002(5) 0.000(4)
C77S 0.099(8) 0.197(10) 0.142(8) 0.032(8) 0.023(7) -0.002(8)
C71S 0.064(4) 0.176(7) 0.109(5) 0.005(5) 0.006(4) -0.014(4)
C72S 0.067(5) 0.167(7) 0.107(5) -0.007(5) 0.009(4) -0.015(5)
C73S 0.064(4) 0.161(7) 0.102(5) -0.009(5) 0.005(4) -0.017(4)
C74S 0.059(4) 0.160(7) 0.100(5) -0.005(5) 0.000(4) -0.019(4)
C75S 0.061(4) 0.167(7) 0.106(5) -0.001(5) -0.003(4) -0.019(4)
C76S 0.061(4) 0.173(7) 0.108(5) 0.001(5) -0.004(4) -0.017(4)

loop_
_atom_type_symbol
_atom_type_description
_atom_type_scat_dispersion_real
_atom_type_scat_dispersion_imag
_atom_type_scat_source
C C 0.0033 0.0016 'International Tables Vol C Tables 4.2.6.8 and 6.1.1.4'
H H 0.0000 0.0000 'International Tables Vol C Tables 4.2.6.8 and 6.1.1.4'
Cl Cl 0.1484 0.1585 'International Tables Vol C Tables 4.2.6.8 and 6.1.1.4'
I I -0.4742 1.8119 'International Tables Vol C Tables 4.2.6.8 and 6.1.1.4'
N N 0.0061 0.0033 'International Tables Vol C Tables 4.2.6.8 and 6.1.1.4'
P P 0.1023 0.0942 'International Tables Vol C Tables 4.2.6.8 and 6.1.1.4'
Pt Pt -1.7033 8.3905 'International Tables Vol C Tables 4.2.6.8 and 6.1.1.4'

loop_
_geom_angle_atom_site_label_1
_geom_angle_atom_site_label_2
_geom_angle_atom_site_label_3
_geom_angle
_geom_angle_site_symmetry_1
_geom_angle_site_symmetry_3
_geom_angle_publ_flag
P1 Pt1 P2 96.50(5) . . ?
P1 Pt1 Pt5 127.85(5) . . ?
P2 Pt1 Pt5 134.90(5) . . ?
C1 Pt1 P1 172.80(15) . . ?
C1 Pt1 P2 90.64(14) . . ?
C1 Pt1 Pt5 44.95(15) . . ?
C16 Pt1 P1 87.29(15) . . ?
C16 Pt1 P2 174.16(16) . . ?
C16 Pt1 C1 85.7(2) . . ?
C16 Pt1 Pt5 42.37(15) . . ?
P4 Pt2 P3 95.59(5) . . ?
C4 Pt2 P3 88.66(14) . . ?
C4 Pt2 P4 175.73(15) . . ?
C4 Pt2 C5 87.0(2) . . ?
C5 Pt2 P3 173.06(15) . . ?
C5 Pt2 P4 88.82(15) . . ?
P5 Pt3 P6 96.60(4) . . ?
C8 Pt3 P5 88.24(14) . . ?
C8 Pt3 P6 173.82(13) . . ?
C9 Pt3 P5 175.65(14) . . ?
C9 Pt3 P6 87.15(14) . . ?
C9 Pt3 C8 88.16(19) . . ?
P7 Pt4 P8 96.22(4) . . ?
C12 Pt4 P7 90.67(13) . . ?
C12 Pt4 P8 173.08(13) . . ?
C13 Pt4 P7 175.23(15) . . ?
C13 Pt4 P8 86.91(14) . . ?
C13 Pt4 C12 86.17(19) . . ?
C17 P1 Pt1 117.26(18) . . ?
C45 P1 Pt1 111.5(2) . . ?
C45 P1 C17 102.9(3) . . ?
C45 P1 C51 106.5(3) . . ?
C51 P1 Pt1 113.3(2) . . ?
C51 P1 C17 104.3(3) . . ?
C19 P2 Pt1 118.41(17) . . ?
C57 P2 Pt1 109.33(16) . . ?
C57 P2 C19 105.0(2) . . ?
C63 P2 Pt1 115.72(17) . . ?
C63 P2 C19 103.0(2) . . ?
C63 P2 C57 103.9(2) . . ?
C24 P3 Pt2 117.66(16) . . ?
C69 P3 Pt2 115.45(19) . . ?
C69 P3 C24 103.7(2) . . ?
C69 P3 C75 104.3(2) . . ?
C75 P3 Pt2 110.89(16) . . ?
C75 P3 C24 103.4(2) . . ?
C26 P4 Pt2 119.54(16) . . ?
C81 P4 Pt2 109.81(16) . . ?
C81 P4 C26 103.6(2) . . ?
C87 P4 Pt2 114.91(17) . . ?
C87 P4 C26 103.6(2) . . ?
C87 P4 C81 103.7(2) . . ?
C31 P5 Pt3 118.20(16) . . ?
C93 P5 Pt3 112.16(16) . . ?
C93 P5 C31 102.9(2) . . ?
C93 P5 C99 102.2(2) . . ?
C99 P5 Pt3 116.01(17) . . ?
C99 P5 C31 103.4(2) . . ?
C33 P6 Pt3 116.64(17) . . ?
C105 P6 Pt3 112.57(16) . . ?
C105 P6 C33 103.6(2) . . ?
C105 P6 C111 103.7(2) . . ?
C111 P6 Pt3 116.17(16) . . ?
C111 P6 C33 102.5(2) . . ?
C38 P7 Pt4 116.88(16) . . ?
C117 P7 Pt4 117.62(15) . . ?
C117 P7 C38 102.2(2) . . ?
C123 P7 Pt4 112.29(15) . . ?
C123 P7 C38 104.9(2) . . ?
C123 P7 C117 100.9(2) . . ?
C40 P8 Pt4 117.79(16) . . ?
C40 P8 C129 105.2(2) . . ?
C129 P8 Pt4 113.08(16) . . ?
C135 P8 Pt4 112.63(17) . . ?
C135 P8 C40 100.2(2) . . ?
C135 P8 C129 106.6(2) . . ?
C2 C1 Pt1 174.4(5) . . ?
C1 C2 C3 177.1(6) . . ?
C4 C3 C2 178.7(6) . . ?
C3 C4 Pt2 178.5(5) . . ?
C6 C5 Pt2 173.8(5) . . ?
C5 C6 C7 179.8(7) . . ?
C8 C7 C6 178.4(5) . . ?
C7 C8 Pt3 172.3(4) . . ?
C10 C9 Pt3 179.7(5) . . ?
C9 C10 C11 178.5(5) . . ?
C12 C11 C10 178.3(6) . . ?
C11 C12 Pt4 175.6(4) . . ?
C14 C13 Pt4 174.4(5) . . ?
C13 C14 C15 175.5(6) . . ?
C16 C15 C14 176.8(6) . . ?
C15 C16 Pt1 178.6(5) . . ?
P1 C17 H17A 107.8 . . ?
P1 C17 H17B 107.8 . . ?
H17A C17 H17B 107.2 . . ?
C18 C17 P1 117.9(4) . . ?
C18 C17 H17A 107.8 . . ?
C18 C17 H17B 107.8 . . ?
C17 C18 C22 110.9(4) . . ?
C19 C18 C17 109.0(4) . . ?
C19 C18 C20 105.9(4) . . ?
C19 C18 C22 113.0(4) . . ?
C20 C18 C17 106.5(4) . . ?
C20 C18 C22 111.3(4) . . ?
P2 C19 H19A 107.5 . . ?
P2 C19 H19B 107.5 . . ?
C18 C19 P2 119.3(3) . . ?
C18 C19 H19A 107.5 . . ?
C18 C19 H19B 107.5 . . ?
H19A C19 H19B 107.0 . . ?
C18 C20 H20A 108.2 . . ?
C18 C20 H20B 108.2 . . ?
H20A C20 H20B 107.4 . . ?
C21 C20 C18 116.2(5) . . ?
C21 C20 H20A 108.2 . . ?
C21 C20 H20B 108.2 . . ?
C20 C21 H21A 109.5 . . ?
C20 C21 H21B 109.5 . . ?
C20 C21 H21C 109.5 . . ?
H21A C21 H21B 109.5 . . ?
H21A C21 H21C 109.5 . . ?
H21B C21 H21C 109.5 . . ?
C18 C22 H22A 108.6 . . ?
C18 C22 H22B 108.6 . . ?
H22A C22 H22B 107.6 . . ?
C23 C22 C18 114.6(5) . . ?
C23 C22 H22A 108.6 . . ?
C23 C22 H22B 108.6 . . ?
C22 C23 H23A 109.5 . . ?
C22 C23 H23B 109.5 . . ?
C22 C23 H23C 109.5 . . ?
H23A C23 H23B 109.5 . . ?
H23A C23 H23C 109.5 . . ?
H23B C23 H23C 109.5 . . ?
P3 C24 H24A 107.9 . . ?
P3 C24 H24B 107.9 . . ?
H24A C24 H24B 107.2 . . ?
C25 C24 P3 117.6(3) . . ?
C25 C24 H24A 107.9 . . ?
C25 C24 H24B 107.9 . . ?
C24 C25 C27 106.9(4) . . ?
C26 C25 C24 108.8(4) . . ?
C26 C25 C27 105.1(4) . . ?
C29 C25 C24 111.8(4) . . ?
C29 C25 C26 112.7(4) . . ?
C29 C25 C27 111.1(4) . . ?
P4 C26 H26A 107.7 . . ?
P4 C26 H26B 107.7 . . ?
C25 C26 P4 118.6(3) . . ?
C25 C26 H26A 107.7 . . ?
C25 C26 H26B 107.7 . . ?
H26A C26 H26B 107.1 . . ?
C25 C27 H27A 108.4 . . ?
C25 C27 H27B 108.4 . . ?
H27A C27 H27B 107.5 . . ?
C28 C27 C25 115.5(4) . . ?
C28 C27 H27A 108.4 . . ?
C28 C27 H27B 108.4 . . ?
C27 C28 H28A 109.5 . . ?
C27 C28 H28B 109.5 . . ?
C27 C28 H28C 109.5 . . ?
H28A C28 H28B 109.5 . . ?
H28A C28 H28C 109.5 . . ?
H28B C28 H28C 109.5 . . ?
C25 C29 H29A 108.5 . . ?
C25 C29 H29B 108.5 . . ?
C25 C29 C30 115.0(5) . . ?
H29A C29 H29B 107.5 . . ?
C30 C29 H29A 108.5 . . ?
C30 C29 H29B 108.5 . . ?
C29 C30 H30A 109.5 . . ?
C29 C30 H30B 109.5 . . ?
C29 C30 H30C 109.5 . . ?
H30A C30 H30B 109.5 . . ?
H30A C30 H30C 109.5 . . ?
H30B C30 H30C 109.5 . . ?
P5 C31 H31A 107.8 . . ?
P5 C31 H31B 107.8 . . ?
H31A C31 H31B 107.1 . . ?
C32 C31 P5 118.1(3) . . ?
C32 C31 H31A 107.8 . . ?
C32 C31 H31B 107.8 . . ?
C31 C32 C36 104.0(4) . . ?
C33 C32 C31 109.4(4) . . ?
C33 C32 C36 107.6(4) . . ?
C34 C32 C31 113.3(4) . . ?
C34 C32 C33 110.7(4) . . ?
C34 C32 C36 111.6(4) . . ?
P6 C33 H33A 107.9 . . ?
P6 C33 H33B 107.9 . . ?
C32 C33 P6 117.7(3) . . ?
C32 C33 H33A 107.9 . . ?
C32 C33 H33B 107.9 . . ?
H33A C33 H33B 107.2 . . ?
C32 C34 H34A 108.3 . . ?
C32 C34 H34B 108.3 . . ?
H34A C34 H34B 107.4 . . ?
C35 C34 C32 115.9(4) . . ?
C35 C34 H34A 108.3 . . ?
C35 C34 H34B 108.3 . . ?
C34 C35 H35A 109.5 . . ?
C34 C35 H35B 109.5 . . ?
C34 C35 H35C 109.5 . . ?
H35A C35 H35B 109.5 . . ?
H35A C35 H35C 109.5 . . ?
H35B C35 H35C 109.5 . . ?
C32 C36 H36A 108.3 . . ?
C32 C36 H36B 108.3 . . ?
H36A C36 H36B 107.4 . . ?
C37 C36 C32 115.9(5) . . ?
C37 C36 H36A 108.3 . . ?
C37 C36 H36B 108.3 . . ?
C36 C37 H37A 109.5 . . ?
C36 C37 H37B 109.5 . . ?
C36 C37 H37C 109.5 . . ?
H37A C37 H37B 109.5 . . ?
H37A C37 H37C 109.5 . . ?
H37B C37 H37C 109.5 . . ?
P7 C38 H38A 107.4 . . ?
P7 C38 H38B 107.4 . . ?
H38A C38 H38B 107.0 . . ?
C39 C38 P7 119.5(3) . . ?
C39 C38 H38A 107.4 . . ?
C39 C38 H38B 107.4 . . ?
C40 C39 C38 109.4(4) . . ?
C40 C39 C41 105.9(4) . . ?
C40 C39 C43 111.9(4) . . ?
C41 C39 C38 106.9(4) . . ?
C43 C39 C38 110.8(4) . . ?
C43 C39 C41 111.6(4) . . ?
P8 C40 H40A 107.2 . . ?
P8 C40 H40B 107.2 . . ?
C39 C40 P8 120.6(3) . . ?
C39 C40 H40A 107.2 . . ?
C39 C40 H40B 107.2 . . ?
H40A C40 H40B 106.8 . . ?
C39 C41 H41A 108.1 . . ?
C39 C41 H41B 108.1 . . ?
H41A C41 H41B 107.3 . . ?
C42 C41 C39 116.9(4) . . ?
C42 C41 H41A 108.1 . . ?
C42 C41 H41B 108.1 . . ?
C41 C42 H42A 109.5 . . ?
C41 C42 H42B 109.5 . . ?
C41 C42 H42C 109.5 . . ?
H42A C42 H42B 109.5 . . ?
H42A C42 H42C 109.5 . . ?
H42B C42 H42C 109.5 . . ?
C39 C43 H43A 108.5 . . ?
C39 C43 H43B 108.5 . . ?
H43A C43 H43B 107.5 . . ?
C44 C43 C39 115.0(4) . . ?
C44 C43 H43A 108.5 . . ?
C44 C43 H43B 108.5 . . ?
C43 C44 H44A 109.5 . . ?
C43 C44 H44B 109.5 . . ?
C43 C44 H44C 109.5 . . ?
H44A C44 H44B 109.5 . . ?
H44A C44 H44C 109.5 . . ?
H44B C44 H44C 109.5 . . ?
C46 C45 P1 123.6(5) . . ?
C46 C45 C50 116.9(6) . . ?
C50 C45 P1 119.0(5) . . ?
C45 C46 H46 118.7 . . ?
C45 C46 C47 122.5(7) . . ?
C47 C46 H46 118.7 . . ?
C46 C47 H47 120.2 . . ?
C48 C47 C46 119.7(8) . . ?
C48 C47 H47 120.2 . . ?
C47 C48 H48 120.2 . . ?
C47 C48 C49 119.6(8) . . ?
C49 C48 H48 120.2 . . ?
C48 C49 H49 120.3 . . ?
C48 C49 C50 119.3(9) . . ?
C50 C49 H49 120.3 . . ?
C45 C50 C49 121.8(8) . . ?
C45 C50 H50 119.1 . . ?
C49 C50 H50 119.1 . . ?
C52 C51 P1 121.0(4) . . ?
C52 C51 C56 118.9(6) . . ?
C56 C51 P1 120.0(5) . . ?
C51 C52 H52 119.6 . . ?
C51 C52 C53 120.7(7) . . ?
C53 C52 H52 119.6 . . ?
C52 C53 H53 119.5 . . ?
C54 C53 C52 121.1(8) . . ?
C54 C53 H53 119.5 . . ?
C53 C54 H54 120.0 . . ?
C53 C54 C55 120.1(7) . . ?
C55 C54 H54 120.0 . . ?
C54 C55 H55 119.9 . . ?
C54 C55 C56 120.1(7) . . ?
C56 C55 H55 119.9 . . ?
C51 C56 C55 119.0(7) . . ?
C51 C56 H56 120.5 . . ?
C55 C56 H56 120.5 . . ?
C58 C57 P2 123.6(4) . . ?
C58 C57 C62 118.4(5) . . ?
C62 C57 P2 117.6(4) . . ?
C57 C58 H58 119.6 . . ?
C57 C58 C59 120.9(5) . . ?
C59 C58 H58 119.6 . . ?
C58 C59 H59 120.1 . . ?
C60 C59 C58 119.8(5) . . ?
C60 C59 H59 120.1 . . ?
C59 C60 H60 119.9 . . ?
C61 C60 C59 120.3(5) . . ?
C61 C60 H60 119.9 . . ?
C60 C61 H61 120.1 . . ?
C60 C61 C62 119.8(5) . . ?
C62 C61 H61 120.1 . . ?
C57 C62 H62 119.6 . . ?
C61 C62 C57 120.8(5) . . ?
C61 C62 H62 119.6 . . ?
C64 C63 P2 119.6(4) . . ?
C68 C63 P2 121.1(4) . . ?
C68 C63 C64 119.2(5) . . ?
C63 C64 H64 120.7 . . ?
C63 C64 C65 118.5(5) . . ?
C65 C64 H64 120.7 . . ?
C64 C65 H65 119.5 . . ?
C66 C65 C64 121.0(5) . . ?
C66 C65 H65 119.5 . . ?
C65 C66 H66 119.6 . . ?
C65 C66 C67 120.8(5) . . ?
C67 C66 H66 119.6 . . ?
C66 C67 H67 120.9 . . ?
C68 C67 C66 118.3(5) . . ?
C68 C67 H67 120.9 . . ?
C63 C68 H68 118.9 . . ?
C67 C68 C63 122.1(5) . . ?
C67 C68 H68 118.9 . . ?
C70 C69 P3 121.7(4) . . ?
C70 C69 C74 119.4(5) . . ?
C74 C69 P3 118.9(4) . . ?
C69 C70 H70 120.3 . . ?
C69 C70 C71 119.3(6) . . ?
C71 C70 H70 120.3 . . ?
C70 C71 H71 119.8 . . ?
C72 C71 C70 120.4(7) . . ?
C72 C71 H71 119.8 . . ?
C71 C72 H72 119.6 . . ?
C73 C72 C71 120.9(6) . . ?
C73 C72 H72 119.6 . . ?
C72 C73 H73 120.0 . . ?
C72 C73 C74 120.0(7) . . ?
C74 C73 H73 120.0 . . ?
C69 C74 H74 120.0 . . ?
C73 C74 C69 120.1(7) . . ?
C73 C74 H74 120.0 . . ?
C76 C75 P3 118.0(4) . . ?
C80 C75 P3 122.5(4) . . ?
C80 C75 C76 119.2(5) . . ?
C75 C76 H76 120.1 . . ?
C77 C76 C75 119.9(5) . . ?
C77 C76 H76 120.1 . . ?
C76 C77 H77 119.5 . . ?
C78 C77 C76 120.9(5) . . ?
C78 C77 H77 119.5 . . ?
C77 C78 H78 120.3 . . ?
C77 C78 C79 119.5(5) . . ?
C79 C78 H78 120.3 . . ?
C78 C79 H79 119.9 . . ?
C78 C79 C80 120.3(6) . . ?
C80 C79 H79 119.9 . . ?
C75 C80 C79 120.3(5) . . ?
C75 C80 H80 119.9 . . ?
C79 C80 H80 119.9 . . ?
C82 C81 P4 120.3(4) . . ?
C86 C81 P4 120.0(4) . . ?
C86 C81 C82 119.2(5) . . ?
C81 C82 H82 119.6 . . ?
C83 C82 C81 120.8(6) . . ?
C83 C82 H82 119.6 . . ?
C82 C83 H83 120.2 . . ?
C84 C83 C82 119.5(6) . . ?
C84 C83 H83 120.2 . . ?
C83 C84 H84 119.7 . . ?
C83 C84 C85 120.7(6) . . ?
C85 C84 H84 119.7 . . ?
C84 C85 H85 120.1 . . ?
C86 C85 C84 119.7(6) . . ?
C86 C85 H85 120.1 . . ?
C81 C86 H86 120.0 . . ?
C85 C86 C81 120.0(5) . . ?
C85 C86 H86 120.0 . . ?
C88 C87 P4 119.0(4) . . ?
C92 C87 P4 122.1(4) . . ?
C92 C87 C88 118.8(5) . . ?
C87 C88 H88 119.8 . . ?
C89 C88 C87 120.4(5) . . ?
C89 C88 H88 119.8 . . ?
C88 C89 H89 120.0 . . ?
C90 C89 C88 119.9(6) . . ?
C90 C89 H89 120.0 . . ?
C89 C90 H90 119.9 . . ?
C91 C90 C89 120.2(5) . . ?
C91 C90 H90 119.9 . . ?
C90 C91 H91 119.5 . . ?
C90 C91 C92 121.0(6) . . ?
C92 C91 H91 119.5 . . ?
C87 C92 C91 119.6(5) . . ?
C87 C92 H92 120.2 . . ?
C91 C92 H92 120.2 . . ?
C94 C93 P5 119.4(4) . . ?
C98 C93 P5 120.9(4) . . ?
C98 C93 C94 119.6(5) . . ?
C93 C94 H94 120.1 . . ?
C93 C94 C95 119.7(6) . . ?
C95 C94 H94 120.1 . . ?
C94 C95 H95 120.0 . . ?
C96 C95 C94 120.1(6) . . ?
C96 C95 H95 120.0 . . ?
C95 C96 H96 120.3 . . ?
C97 C96 C95 119.4(6) . . ?
C97 C96 H96 120.3 . . ?
C96 C97 H97 119.9 . . ?
C96 C97 C98 120.3(7) . . ?
C98 C97 H97 119.9 . . ?
C93 C98 C97 120.8(6) . . ?
C93 C98 H98 119.6 . . ?
C97 C98 H98 119.6 . . ?
C100 C99 P5 120.2(4) . . ?
C104 C99 P5 121.1(4) . . ?
C104 C99 C100 118.7(5) . . ?
C99 C100 H100 119.5 . . ?
C101 C100 C99 121.0(5) . . ?
C101 C100 H100 119.5 . . ?
C100 C101 H101 120.1 . . ?
C102 C101 C100 119.8(5) . . ?
C102 C101 H101 120.1 . . ?
C101 C102 H102 119.7 . . ?
C101 C102 C103 120.6(5) . . ?
C103 C102 H102 119.7 . . ?
C102 C103 H103 120.6 . . ?
C102 C103 C104 118.7(5) . . ?
C104 C103 H103 120.6 . . ?
C99 C104 C103 121.1(5) . . ?
C99 C104 H104 119.4 . . ?
C103 C104 H104 119.4 . . ?
C106 C105 P6 120.3(4) . . ?
C106 C105 C110 119.2(4) . . ?
C110 C105 P6 120.4(4) . . ?
C105 C106 H106 120.1 . . ?
C107 C106 C105 119.9(5) . . ?
C107 C106 H106 120.1 . . ?
C106 C107 H107 119.8 . . ?
C108 C107 C106 120.4(5) . . ?
C108 C107 H107 119.8 . . ?
C107 C108 H108 119.8 . . ?
C109 C108 C107 120.4(5) . . ?
C109 C108 H108 119.8 . . ?
C108 C109 H109 119.9 . . ?
C108 C109 C110 120.1(5) . . ?
C110 C109 H109 119.9 . . ?
C105 C110 H110 120.1 . . ?
C109 C110 C105 119.8(5) . . ?
C109 C110 H110 120.1 . . ?
C112 C111 P6 119.7(4) . . ?
C116 C111 P6 121.6(4) . . ?
C116 C111 C112 118.7(5) . . ?
C111 C112 H112 119.3 . . ?
C111 C112 C113 121.5(5) . . ?
C113 C112 H112 119.3 . . ?
C112 C113 H113 120.5 . . ?
C114 C113 C112 119.0(6) . . ?
C114 C113 H113 120.5 . . ?
C113 C114 H114 120.2 . . ?
C115 C114 C113 119.5(6) . . ?
C115 C114 H114 120.2 . . ?
C114 C115 H115 119.3 . . ?
C114 C115 C116 121.4(6) . . ?
C116 C115 H115 119.3 . . ?
C111 C116 C115 119.9(6) . . ?
C111 C116 H116 120.1 . . ?
C115 C116 H116 120.1 . . ?
C118 C117 P7 117.6(3) . . ?
C122 C117 P7 123.7(4) . . ?
C122 C117 C118 118.7(4) . . ?
C117 C118 H118 119.7 . . ?
C119 C118 C117 120.6(4) . . ?
C119 C118 H118 119.7 . . ?
C118 C119 H119 119.9 . . ?
C118 C119 C120 120.2(5) . . ?
C120 C119 H119 119.9 . . ?
C119 C120 H120 120.3 . . ?
C121 C120 C119 119.4(5) . . ?
C121 C120 H120 120.3 . . ?
C120 C121 H121 119.5 . . ?
C120 C121 C122 121.0(5) . . ?
C122 C121 H121 119.5 . . ?
C117 C122 C121 120.1(5) . . ?
C117 C122 H122 119.9 . . ?
C121 C122 H122 119.9 . . ?
C124 C123 P7 120.4(4) . . ?
C124 C123 C128 119.0(5) . . ?
C128 C123 P7 120.4(4) . . ?
C123 C124 H124 119.5 . . ?
C123 C124 C125 121.0(5) . . ?
C125 C124 H124 119.5 . . ?
C124 C125 H125 120.4 . . ?
C126 C125 C124 119.2(5) . . ?
C126 C125 H125 120.4 . . ?
C125 C126 H126 119.8 . . ?
C125 C126 C127 120.3(5) . . ?
C127 C126 H126 119.8 . . ?
C126 C127 H127 119.8 . . ?
C126 C127 C128 120.4(5) . . ?
C128 C127 H127 119.8 . . ?
C123 C128 H128 120.0 . . ?
C127 C128 C123 120.0(5) . . ?
C127 C128 H128 120.0 . . ?
C130 C129 P8 119.1(4) . . ?
C130 C129 C134 119.0(5) . . ?
C134 C129 P8 121.9(4) . . ?
C129 C130 H130 119.8 . . ?
C131 C130 C129 120.5(5) . . ?
C131 C130 H130 119.8 . . ?
C130 C131 H131 119.7 . . ?
C132 C131 C130 120.6(5) . . ?
C132 C131 H131 119.7 . . ?
C131 C132 H132 119.9 . . ?
C131 C132 C133 120.3(5) . . ?
C133 C132 H132 119.9 . . ?
C132 C133 H133 120.0 . . ?
C132 C133 C134 120.1(6) . . ?
C134 C133 H133 120.0 . . ?
C129 C134 H134 120.2 . . ?
C133 C134 C129 119.5(5) . . ?
C133 C134 H134 120.2 . . ?
C136 C135 P8 122.4(4) . . ?
C136 C135 C140 118.9(5) . . ?
C140 C135 P8 118.6(4) . . ?
C135 C136 H136 119.7 . . ?
C137 C136 C135 120.7(6) . . ?
C137 C136 H136 119.7 . . ?
C136 C137 H137 119.8 . . ?
C138 C137 C136 120.3(6) . . ?
C138 C137 H137 119.8 . . ?
C137 C138 H138 120.1 . . ?
C137 C138 C139 119.9(6) . . ?
C139 C138 H138 120.1 . . ?
C138 C139 H139 120.0 . . ?
C140 C139 C138 119.9(6) . . ?
C140 C139 H139 120.0 . . ?
C135 C140 H140 119.9 . . ?
C139 C140 C135 120.2(5) . . ?
C139 C140 H140 119.9 . . ?
Cl11 C14S H14S 108.3 . . ?
Cl12 C14S Cl11 107.9(11) . . ?
Cl12 C14S Cl13 118.1(11) . . ?
Cl12 C14S H14S 108.3 . . ?
Cl13 C14S Cl11 105.7(9) . . ?
Cl13 C14S H14S 108.3 . . ?
Cl21 C24S H24S 106.2 . . ?
Cl22 C24S Cl21 112.8(14) . . ?
Cl22 C24S H24S 106.2 . . ?
Cl23 C24S Cl21 104.8(7) . . ?
Cl23 C24S Cl22 119.8(16) . . ?
Cl23 C24S H24S 106.2 . . ?
Cl31 C34S Cl32 108.2(6) . . ?
Cl31 C34S Cl33 109.9(6) . . ?
Cl31 C34S H34S 109.3 . . ?
Cl32 C34S H34S 109.3 . . ?
Cl33 C34S Cl32 110.8(4) . . ?
Cl33 C34S H34S 109.3 . . ?
Cl41 C44S H44S 108.4 . . ?
Cl42 C44S Cl41 114.9(6) . . ?
Cl42 C44S Cl43 112.6(7) . . ?
Cl42 C44S H44S 108.4 . . ?
Cl43 C44S Cl41 104.0(6) . . ?
Cl43 C44S H44S 108.4 . . ?
H4CA N4C H4CB 105.7 . . ?
C3C N4C H4CA 104.7 . . ?
C3C N4C H4CB 104.7 . . ?
C3C N4C C5C 130.3(14) . . ?
C5C N4C H4CA 104.7 . . ?
C5C N4C H4CB 104.7 . . ?
H1CA C1C H1CB 120.0 . . ?
C2C C1C H1CA 120.0 . . ?
C2C C1C H1CB 120.0 . . ?
C1C C2C H2C 116.5 . . ?
C3C C2C C1C 127.0(9) . . ?
C3C C2C H2C 116.5 . . ?
N4C C3C C2C 136.3(12) . . ?
N4C C3C H3CA 103.1 . . ?
N4C C3C H3CB 103.1 . . ?
C2C C3C H3CA 103.1 . . ?
C2C C3C H3CB 103.1 . . ?
H3CA C3C H3CB 105.1 . . ?
N4C C5C H5CA 106.5 . . ?
N4C C5C H5CB 106.5 . . ?
H5CA C5C H5CB 106.5 . . ?
C6C C5C N4C 123.3(14) . . ?
C6C C5C H5CA 106.5 . . ?
C6C C5C H5CB 106.5 . . ?
C5C C6C H6C 121.1 . . ?
C7C C6C C5C 117.8(17) . . ?
C7C C6C H6C 121.1 . . ?
C6C C7C H7CA 120.0 . . ?
C6C C7C H7CB 120.0 . . ?
H7CA C7C H7CB 120.0 . . ?
H1AA C1A H1AB 109.5 . . ?
H1AA C1A H1AC 109.5 . . ?
H1AB C1A H1AC 109.5 . . ?
C1B C1A H1AA 109.5 . . ?
C1B C1A H1AB 109.5 . . ?
C1B C1A H1AC 109.5 . . ?
C1D C1B C1A 121.1 . . ?
C1D C1B C1H 117.9 . . ?
C1H C1B C1A 121.0 . . ?
C1B C1D H1D 119.2 . . ?
C1E C1D C1B 121.7 . . ?
C1E C1D H1D 119.2 . . ?
C1D C1E H1E 120.2 . . ?
C1D C1E C1F 119.5 . . ?
C1F C1E H1E 120.2 . . ?
C1E C1F H1F 120.2 . . ?
C1G C1F C1E 119.7 . . ?
C1G C1F H1F 120.2 . . ?
C1F C1G H1G 119.8 . . ?
C1F C1G C1H 120.4 . . ?
C1H C1G H1G 119.8 . . ?
C1B C1H H1H 119.6 . . ?
C1G C1H C1B 120.8 . . ?
C1G C1H H1H 119.6 . . ?
C52S C51S C57S 121.0(12) . . ?
C56S C51S C52S 117.6(9) . . ?
C56S C51S C57S 121.3(12) . . ?
C51S C52S H52S 118.0 . . ?
C53S C52S C51S 123.9(10) . . ?
C53S C52S H52S 118.0 . . ?
C52S C53S H53S 120.6 . . ?
C52S C53S C54S 118.8(10) . . ?
C54S C53S H53S 120.6 . . ?
C53S C54S H54S 121.4 . . ?
C55S C54S C53S 117.1(10) . . ?
C55S C54S H54S 121.4 . . ?
C54S C55S H55S 118.2 . . ?
C54S C55S C56S 123.6(11) . . ?
C56S C55S H55S 118.2 . . ?
C51S C56S C55S 118.8(10) . . ?
C51S C56S H56S 120.6 . . ?
C55S C56S H56S 120.6 . . ?
C51S C57S H57A 109.5 . . ?
C51S C57S H57B 109.5 . . ?
C51S C57S H57C 109.5 . . ?
H57A C57S H57B 109.5 . . ?
H57A C57S H57C 109.5 . . ?
H57B C57S H57C 109.5 . . ?
H77A C77S H77B 109.5 . . ?
H77A C77S H77C 109.5 . . ?
H77B C77S H77C 109.5 . . ?
C71S C77S H77A 109.5 . . ?
C71S C77S H77B 109.5 . . ?
C71S C77S H77C 109.5 . . ?
C72S C71S C77S 121.2 . . ?
C72S C71S C76S 117.9 . . ?
C76S C71S C77S 120.9 . . ?
C71S C72S H72S 119.2 . . ?
C73S C72S C71S 121.7 . . ?
C73S C72S H72S 119.2 . . ?
C72S C73S H73S 120.2 . . ?
C72S C73S C74S 119.5 . . ?
C74S C73S H73S 120.2 . . ?
C73S C74S H74S 120.1 . . ?
C75S C74S C73S 119.7 . . ?
C75S C74S H74S 120.1 . . ?
C74S C75S H75S 119.8 . . ?
C76S C75S C74S 120.4 . . ?
C76S C75S H75S 119.8 . . ?
C71S C76S H76S 119.6 . . ?
C75S C76S C71S 120.8 . . ?
C75S C76S H76S 119.6 . . ?

loop_
_geom_bond_atom_site_label_1
_geom_bond_atom_site_label_2
_geom_bond_distance
_geom_bond_site_symmetry_2
_geom_bond_publ_flag
Pt1 P1 2.2734(13) . ?
Pt1 P2 2.2752(12) . ?
Pt1 C1 2.019(5) . ?
Pt1 C16 2.004(5) . ?
Pt1 Pt5 3.005(2) . ?
Pt2 P3 2.2784(13) . ?
Pt2 P4 2.2764(13) . ?
Pt2 C4 2.006(5) . ?
Pt2 C5 2.008(5) . ?
Pt3 P5 2.2829(12) . ?
Pt3 P6 2.2837(12) . ?
Pt3 C8 2.003(5) . ?
Pt3 C9 1.998(5) . ?
Pt4 P7 2.2809(12) . ?
Pt4 P8 2.2892(12) . ?
Pt4 C12 2.010(5) . ?
Pt4 C13 2.007(5) . ?
P1 C17 1.842(5) . ?
P1 C45 1.818(6) . ?
P1 C51 1.831(6) . ?
P2 C19 1.833(5) . ?
P2 C57 1.826(5) . ?
P2 C63 1.821(5) . ?
P3 C24 1.828(5) . ?
P3 C69 1.820(5) . ?
P3 C75 1.821(5) . ?
P4 C26 1.842(5) . ?
P4 C81 1.824(5) . ?
P4 C87 1.821(5) . ?
P5 C31 1.848(5) . ?
P5 C93 1.826(5) . ?
P5 C99 1.835(5) . ?
P6 C33 1.833(5) . ?
P6 C105 1.825(5) . ?
P6 C111 1.830(5) . ?
P7 C38 1.835(4) . ?
P7 C117 1.826(5) . ?
P7 C123 1.824(5) . ?
P8 C40 1.834(5) . ?
P8 C129 1.834(5) . ?
P8 C135 1.828(5) . ?
C1 C2 1.203(7) . ?
C2 C3 1.378(7) . ?
C3 C4 1.205(7) . ?
C5 C6 1.199(7) . ?
C6 C7 1.399(7) . ?
C7 C8 1.208(7) . ?
C9 C10 1.215(7) . ?
C10 C11 1.381(7) . ?
C11 C12 1.206(7) . ?
C13 C14 1.202(7) . ?
C14 C15 1.373(7) . ?
C15 C16 1.208(7) . ?
C17 H17A 0.9900 . ?
C17 H17B 0.9900 . ?
C17 C18 1.549(7) . ?
C18 C19 1.537(7) . ?
C18 C20 1.549(7) . ?
C18 C22 1.551(7) . ?
C19 H19A 0.9900 . ?
C19 H19B 0.9900 . ?
C20 H20A 0.9900 . ?
C20 H20B 0.9900 . ?
C20 C21 1.540(8) . ?
C21 H21A 0.9800 . ?
C21 H21B 0.9800 . ?
C21 H21C 0.9800 . ?
C22 H22A 0.9900 . ?
C22 H22B 0.9900 . ?
C22 C23 1.526(7) . ?
C23 H23A 0.9800 . ?
C23 H23B 0.9800 . ?
C23 H23C 0.9800 . ?
C24 H24A 0.9900 . ?
C24 H24B 0.9900 . ?
C24 C25 1.550(6) . ?
C25 C26 1.547(7) . ?
C25 C27 1.552(7) . ?
C25 C29 1.538(7) . ?
C26 H26A 0.9900 . ?
C26 H26B 0.9900 . ?
C27 H27A 0.9900 . ?
C27 H27B 0.9900 . ?
C27 C28 1.539(7) . ?
C28 H28A 0.9800 . ?
C28 H28B 0.9800 . ?
C28 H28C 0.9800 . ?
C29 H29A 0.9900 . ?
C29 H29B 0.9900 . ?
C29 C30 1.546(7) . ?
C30 H30A 0.9800 . ?
C30 H30B 0.9800 . ?
C30 H30C 0.9800 . ?
C31 H31A 0.9900 . ?
C31 H31B 0.9900 . ?
C31 C32 1.541(7) . ?
C32 C33 1.537(7) . ?
C32 C34 1.532(7) . ?
C32 C36 1.566(7) . ?
C33 H33A 0.9900 . ?
C33 H33B 0.9900 . ?
C34 H34A 0.9900 . ?
C34 H34B 0.9900 . ?
C34 C35 1.524(7) . ?
C35 H35A 0.9800 . ?
C35 H35B 0.9800 . ?
C35 H35C 0.9800 . ?
C36 H36A 0.9900 . ?
C36 H36B 0.9900 . ?
C36 C37 1.517(8) . ?
C37 H37A 0.9800 . ?
C37 H37B 0.9800 . ?
C37 H37C 0.9800 . ?
C38 H38A 0.9900 . ?
C38 H38B 0.9900 . ?
C38 C39 1.559(6) . ?
C39 C40 1.539(7) . ?
C39 C41 1.545(6) . ?
C39 C43 1.541(7) . ?
C40 H40A 0.9900 . ?
C40 H40B 0.9900 . ?
C41 H41A 0.9900 . ?
C41 H41B 0.9900 . ?
C41 C42 1.515(8) . ?
C42 H42A 0.9800 . ?
C42 H42B 0.9800 . ?
C42 H42C 0.9800 . ?
C43 H43A 0.9900 . ?
C43 H43B 0.9900 . ?
C43 C44 1.516(7) . ?
C44 H44A 0.9800 . ?
C44 H44B 0.9800 . ?
C44 H44C 0.9800 . ?
C45 C46 1.342(9) . ?
C45 C50 1.359(10) . ?
C46 H46 0.9500 . ?
C46 C47 1.389(10) . ?
C47 H47 0.9500 . ?
C47 C48 1.327(12) . ?
C48 H48 0.9500 . ?
C48 C49 1.371(13) . ?
C49 H49 0.9500 . ?
C49 C50 1.380(10) . ?
C50 H50 0.9500 . ?
C51 C52 1.378(8) . ?
C51 C56 1.395(8) . ?
C52 H52 0.9500 . ?
C52 C53 1.382(9) . ?
C53 H53 0.9500 . ?
C53 C54 1.345(12) . ?
C54 H54 0.9500 . ?
C54 C55 1.374(12) . ?
C55 H55 0.9500 . ?
C55 C56 1.414(10) . ?
C56 H56 0.9500 . ?
C57 C58 1.385(7) . ?
C57 C62 1.397(7) . ?
C58 H58 0.9500 . ?
C58 C59 1.386(8) . ?
C59 H59 0.9500 . ?
C59 C60 1.385(9) . ?
C60 H60 0.9500 . ?
C60 C61 1.375(8) . ?
C61 H61 0.9500 . ?
C61 C62 1.387(7) . ?
C62 H62 0.9500 . ?
C63 C64 1.401(7) . ?
C63 C68 1.384(7) . ?
C64 H64 0.9500 . ?
C64 C65 1.404(8) . ?
C65 H65 0.9500 . ?
C65 C66 1.362(9) . ?
C66 H66 0.9500 . ?
C66 C67 1.399(8) . ?
C67 H67 0.9500 . ?
C67 C68 1.377(7) . ?
C68 H68 0.9500 . ?
C69 C70 1.377(8) . ?
C69 C74 1.403(8) . ?
C70 H70 0.9500 . ?
C70 C71 1.399(9) . ?
C71 H71 0.9500 . ?
C71 C72 1.367(11) . ?
C72 H72 0.9500 . ?
C72 C73 1.357(11) . ?
C73 H73 0.9500 . ?
C73 C74 1.383(8) . ?
C74 H74 0.9500 . ?
C75 C76 1.404(7) . ?
C75 C80 1.390(7) . ?
C76 H76 0.9500 . ?
C76 C77 1.400(8) . ?
C77 H77 0.9500 . ?
C77 C78 1.379(9) . ?
C78 H78 0.9500 . ?
C78 C79 1.391(9) . ?
C79 H79 0.9500 . ?
C79 C80 1.405(8) . ?
C80 H80 0.9500 . ?
C81 C82 1.397(7) . ?
C81 C86 1.392(7) . ?
C82 H82 0.9500 . ?
C82 C83 1.380(8) . ?
C83 H83 0.9500 . ?
C83 C84 1.372(9) . ?
C84 H84 0.9500 . ?
C84 C85 1.397(9) . ?
C85 H85 0.9500 . ?
C85 C86 1.383(8) . ?
C86 H86 0.9500 . ?
C87 C88 1.393(7) . ?
C87 C92 1.393(7) . ?
C88 H88 0.9500 . ?
C88 C89 1.389(8) . ?
C89 H89 0.9500 . ?
C89 C90 1.380(8) . ?
C90 H90 0.9500 . ?
C90 C91 1.357(9) . ?
C91 H91 0.9500 . ?
C91 C92 1.396(8) . ?
C92 H92 0.9500 . ?
C93 C94 1.391(7) . ?
C93 C98 1.356(8) . ?
C94 H94 0.9500 . ?
C94 C95 1.396(8) . ?
C95 H95 0.9500 . ?
C95 C96 1.382(10) . ?
C96 H96 0.9500 . ?
C96 C97 1.374(10) . ?
C97 H97 0.9500 . ?
C97 C98 1.390(8) . ?
C98 H98 0.9500 . ?
C99 C100 1.389(7) . ?
C99 C104 1.381(7) . ?
C100 H100 0.9500 . ?
C100 C101 1.386(8) . ?
C101 H101 0.9500 . ?
C101 C102 1.378(9) . ?
C102 H102 0.9500 . ?
C102 C103 1.388(8) . ?
C103 H103 0.9500 . ?
C103 C104 1.404(7) . ?
C104 H104 0.9500 . ?
C105 C106 1.400(7) . ?
C105 C110 1.401(7) . ?
C106 H106 0.9500 . ?
C106 C107 1.389(7) . ?
C107 H107 0.9500 . ?
C107 C108 1.381(8) . ?
C108 H108 0.9500 . ?
C108 C109 1.374(8) . ?
C109 H109 0.9500 . ?
C109 C110 1.399(7) . ?
C110 H110 0.9500 . ?
C111 C112 1.379(7) . ?
C111 C116 1.373(7) . ?
C112 H112 0.9500 . ?
C112 C113 1.386(8) . ?
C113 H113 0.9500 . ?
C113 C114 1.382(9) . ?
C114 H114 0.9500 . ?
C114 C115 1.361(9) . ?
C115 H115 0.9500 . ?
C115 C116 1.383(9) . ?
C116 H116 0.9500 . ?
C117 C118 1.393(6) . ?
C117 C122 1.386(6) . ?
C118 H118 0.9500 . ?
C118 C119 1.379(7) . ?
C119 H119 0.9500 . ?
C119 C120 1.399(7) . ?
C120 H120 0.9500 . ?
C120 C121 1.355(7) . ?
C121 H121 0.9500 . ?
C121 C122 1.397(7) . ?
C122 H122 0.9500 . ?
C123 C124 1.385(7) . ?
C123 C128 1.402(6) . ?
C124 H124 0.9500 . ?
C124 C125 1.403(7) . ?
C125 H125 0.9500 . ?
C125 C126 1.382(7) . ?
C126 H126 0.9500 . ?
C126 C127 1.388(7) . ?
C127 H127 0.9500 . ?
C127 C128 1.389(7) . ?
C128 H128 0.9500 . ?
C129 C130 1.397(7) . ?
C129 C134 1.400(7) . ?
C130 H130 0.9500 . ?
C130 C131 1.388(7) . ?
C131 H131 0.9500 . ?
C131 C132 1.355(9) . ?
C132 H132 0.9500 . ?
C132 C133 1.397(9) . ?
C133 H133 0.9500 . ?
C133 C134 1.397(8) . ?
C134 H134 0.9500 . ?
C135 C136 1.388(7) . ?
C135 C140 1.390(7) . ?
C136 H136 0.9500 . ?
C136 C137 1.378(9) . ?
C137 H137 0.9500 . ?
C137 C138 1.370(9) . ?
C138 H138 0.9500 . ?
C138 C139 1.389(9) . ?
C139 H139 0.9500 . ?
C139 C140 1.384(8) . ?
C140 H140 0.9500 . ?
Cl11 C14S 1.85(2) . ?
Cl12 C14S 1.614(16) . ?
Cl13 C14S 1.733(17) . ?
C14S H14S 1.0000 . ?
Cl21 C24S 1.76(2) . ?
Cl22 C24S 1.633(12) . ?
Cl23 C24S 1.63(3) . ?
C24S H24S 1.0000 . ?
Cl31 C34S 1.761(10) . ?
Cl32 C34S 1.820(10) . ?
Cl33 C34S 1.764(10) . ?
C34S H34S 1.0000 . ?
Cl41 C44S 1.782(12) . ?
Cl42 C44S 1.665(11) . ?
Cl43 C44S 1.733(11) . ?
C44S H44S 1.0000 . ?
N4C H4CA 0.9100 . ?
N4C H4CB 0.9100 . ?
N4C C3C 1.135(17) . ?
N4C C5C 1.426(16) . ?
C1C H1CA 0.9500 . ?
C1C H1CB 0.9500 . ?
C1C C2C 1.460(16) . ?
C2C H2C 0.9500 . ?
C2C C3C 1.421(16) . ?
C3C H3CA 0.9900 . ?
C3C H3CB 0.9900 . ?
C5C H5CA 0.9900 . ?
C5C H5CB 0.9900 . ?
C5C C6C 1.277(17) . ?
C6C H6C 0.9500 . ?
C6C C7C 1.192(18) . ?
C7C H7CA 0.9500 . ?
C7C H7CB 0.9500 . ?
C1A H1AA 0.9800 . ?
C1A H1AB 0.9800 . ?
C1A H1AC 0.9800 . ?
C1A C1B 1.5062 . ?
C1B C1D 1.3922 . ?
C1B C1H 1.3936 . ?
C1D H1D 0.9500 . ?
C1D C1E 1.3767 . ?
C1E H1E 0.9500 . ?
C1E C1F 1.3907 . ?
C1F H1F 0.9500 . ?
C1F C1G 1.3808 . ?
C1G H1G 0.9500 . ?
C1G C1H 1.3808 . ?
C1H H1H 0.9500 . ?
C51S C52S 1.376(14) . ?
C51S C56S 1.341(14) . ?
C51S C57S 1.482(12) . ?
C52S H52S 0.9500 . ?
C52S C53S 1.339(12) . ?
C53S H53S 0.9500 . ?
C53S C54S 1.427(14) . ?
C54S H54S 0.9500 . ?
C54S C55S 1.303(13) . ?
C55S H55S 0.9500 . ?
C55S C56S 1.429(13) . ?
C56S H56S 0.9500 . ?
C57S H57A 0.9800 . ?
C57S H57B 0.9800 . ?
C57S H57C 0.9800 . ?
C77S H77A 0.9800 . ?
C77S H77B 0.9800 . ?
C77S H77C 0.9800 . ?
C77S C71S 1.5068 . ?
C71S C72S 1.3925 . ?
C71S C76S 1.3945 . ?
C72S H72S 0.9500 . ?
C72S C73S 1.3768 . ?
C73S H73S 0.9500 . ?
C73S C74S 1.3905 . ?
C74S H74S 0.9500 . ?
C74S C75S 1.3810 . ?
C75S H75S 0.9500 . ?
C75S C76S 1.3803 . ?
C76S H76S 0.9500 . ?

loop_
_geom_torsion_atom_site_label_1
_geom_torsion_atom_site_label_2
_geom_torsion_atom_site_label_3
_geom_torsion_atom_site_label_4
_geom_torsion
_geom_torsion_site_symmetry_1
_geom_torsion_site_symmetry_2
_geom_torsion_site_symmetry_3
_geom_torsion_site_symmetry_4
_geom_torsion_publ_flag
Pt1 P1 C17 C18 -38.9(5) . . . . ?
Pt1 P1 C45 C46 106.8(6) . . . . ?
Pt1 P1 C45 C50 -64.4(8) . . . . ?
Pt1 P1 C51 C52 -0.3(5) . . . . ?
Pt1 P1 C51 C56 177.1(4) . . . . ?
Pt1 P2 C19 C18 31.4(5) . . . . ?
Pt1 P2 C57 C58 94.9(4) . . . . ?
Pt1 P2 C57 C62 -78.2(4) . . . . ?
Pt1 P2 C63 C64 -12.2(5) . . . . ?
Pt1 P2 C63 C68 169.4(4) . . . . ?
Pt2 P3 C24 C25 40.4(4) . . . . ?
Pt2 P3 C69 C70 -4.1(5) . . . . ?
Pt2 P3 C69 C74 179.1(4) . . . . ?
Pt2 P3 C75 C76 -80.6(4) . . . . ?
Pt2 P3 C75 C80 92.4(4) . . . . ?
Pt2 P4 C26 C25 -27.9(4) . . . . ?
Pt2 P4 C81 C82 91.7(4) . . . . ?
Pt2 P4 C81 C86 -80.5(4) . . . . ?
Pt2 P4 C87 C88 -174.8(4) . . . . ?
Pt2 P4 C87 C92 5.6(5) . . . . ?
Pt3 P5 C31 C32 33.3(4) . . . . ?
Pt3 P5 C93 C94 82.4(4) . . . . ?
Pt3 P5 C93 C98 -95.9(5) . . . . ?
Pt3 P5 C99 C100 -179.4(4) . . . . ?
Pt3 P5 C99 C104 1.0(5) . . . . ?
Pt3 P6 C33 C32 -42.4(4) . . . . ?
Pt3 P6 C105 C106 0.2(4) . . . . ?
Pt3 P6 C105 C110 175.8(3) . . . . ?
Pt3 P6 C111 C112 88.8(4) . . . . ?
Pt3 P6 C111 C116 -89.5(5) . . . . ?
Pt4 P7 C38 C39 -45.0(4) . . . . ?
Pt4 P7 C117 C118 71.2(4) . . . . ?
Pt4 P7 C117 C122 -109.2(4) . . . . ?
Pt4 P7 C123 C124 -171.5(3) . . . . ?
Pt4 P7 C123 C128 12.0(4) . . . . ?
Pt4 P8 C40 C39 39.4(4) . . . . ?
Pt4 P8 C129 C130 9.4(5) . . . . ?
Pt4 P8 C129 C134 -171.7(4) . . . . ?
Pt4 P8 C135 C136 -172.3(4) . . . . ?
Pt4 P8 C135 C140 11.8(5) . . . . ?
P1 C17 C18 C19 75.0(5) . . . . ?
P1 C17 C18 C20 -171.1(4) . . . . ?
P1 C17 C18 C22 -50.0(5) . . . . ?
P1 C45 C46 C47 -174.7(7) . . . . ?
P1 C45 C50 C49 174.9(10) . . . . ?
P1 C51 C52 C53 175.9(5) . . . . ?
P1 C51 C56 C55 -175.1(4) . . . . ?
P2 C57 C58 C59 -173.5(4) . . . . ?
P2 C57 C62 C61 172.5(4) . . . . ?
P2 C63 C64 C65 -176.5(4) . . . . ?
P2 C63 C68 C67 177.1(4) . . . . ?
P3 C24 C25 C26 -76.7(5) . . . . ?
P3 C24 C25 C27 170.3(3) . . . . ?
P3 C24 C25 C29 48.5(5) . . . . ?
P3 C69 C70 C71 -176.5(5) . . . . ?
P3 C69 C74 C73 176.9(5) . . . . ?
P3 C75 C76 C77 173.7(4) . . . . ?
P3 C75 C80 C79 -174.4(4) . . . . ?
P4 C81 C82 C83 -172.8(4) . . . . ?
P4 C81 C86 C85 172.4(4) . . . . ?
P4 C87 C88 C89 -178.0(5) . . . . ?
P4 C87 C92 C91 178.0(5) . . . . ?
P5 C31 C32 C33 -71.4(5) . . . . ?
P5 C31 C32 C34 52.6(5) . . . . ?
P5 C31 C32 C36 174.0(4) . . . . ?
P5 C93 C94 C95 -179.8(4) . . . . ?
P5 C93 C98 C97 -179.6(6) . . . . ?
P5 C99 C100 C101 -179.5(4) . . . . ?
P5 C99 C104 C103 178.6(4) . . . . ?
P6 C105 C106 C107 174.2(4) . . . . ?
P6 C105 C110 C109 -174.4(4) . . . . ?
P6 C111 C112 C113 179.8(5) . . . . ?
P6 C111 C116 C115 -178.8(6) . . . . ?
P7 C38 C39 C40 71.6(5) . . . . ?
P7 C38 C39 C41 -174.1(3) . . . . ?
P7 C38 C39 C43 -52.3(5) . . . . ?
P7 C117 C118 C119 -179.1(4) . . . . ?
P7 C117 C122 C121 179.5(4) . . . . ?
P7 C123 C124 C125 -175.6(4) . . . . ?
P7 C123 C128 C127 175.6(4) . . . . ?
P8 C129 C130 C131 177.3(4) . . . . ?
P8 C129 C134 C133 -178.0(5) . . . . ?
P8 C135 C136 C137 -178.2(5) . . . . ?
P8 C135 C140 C139 178.1(5) . . . . ?
C17 P1 C45 C46 -126.6(6) . . . . ?
C17 P1 C45 C50 62.2(8) . . . . ?
C17 P1 C51 C52 -128.9(5) . . . . ?
C17 P1 C51 C56 48.5(5) . . . . ?
C17 C18 C19 P2 -70.7(5) . . . . ?
C17 C18 C20 C21 66.2(6) . . . . ?
C17 C18 C22 C23 -171.9(4) . . . . ?
C19 P2 C57 C58 -33.1(5) . . . . ?
C19 P2 C57 C62 153.8(4) . . . . ?
C19 P2 C63 C64 118.6(4) . . . . ?
C19 P2 C63 C68 -59.8(5) . . . . ?
C19 C18 C20 C21 -177.9(5) . . . . ?
C19 C18 C22 C23 65.4(6) . . . . ?
C20 C18 C19 P2 175.1(4) . . . . ?
C20 C18 C22 C23 -53.6(6) . . . . ?
C22 C18 C19 P2 53.0(5) . . . . ?
C22 C18 C20 C21 -54.7(7) . . . . ?
C24 P3 C69 C70 126.0(5) . . . . ?
C24 P3 C69 C74 -50.8(5) . . . . ?
C24 P3 C75 C76 152.4(4) . . . . ?
C24 P3 C75 C80 -34.6(5) . . . . ?
C24 C25 C26 P4 69.0(5) . . . . ?
C24 C25 C27 C28 -65.9(6) . . . . ?
C24 C25 C29 C30 173.2(5) . . . . ?
C26 P4 C81 C82 -139.5(4) . . . . ?
C26 P4 C81 C86 48.3(5) . . . . ?
C26 P4 C87 C88 53.0(5) . . . . ?
C26 P4 C87 C92 -126.6(5) . . . . ?
C26 C25 C27 C28 178.6(4) . . . . ?
C26 C25 C29 C30 -63.8(6) . . . . ?
C27 C25 C26 P4 -176.8(3) . . . . ?
C27 C25 C29 C30 53.9(6) . . . . ?
C29 C25 C26 P4 -55.6(5) . . . . ?
C29 C25 C27 C28 56.3(6) . . . . ?
C31 P5 C93 C94 -45.7(5) . . . . ?
C31 P5 C93 C98 136.0(5) . . . . ?
C31 P5 C99 C100 -48.3(5) . . . . ?
C31 P5 C99 C104 132.0(4) . . . . ?
C31 C32 C33 P6 77.2(5) . . . . ?
C31 C32 C34 C35 65.6(6) . . . . ?
C31 C32 C36 C37 -176.6(5) . . . . ?
C33 P6 C105 C106 -126.8(4) . . . . ?
C33 P6 C105 C110 48.9(4) . . . . ?
C33 P6 C111 C112 -142.9(4) . . . . ?
C33 P6 C111 C116 38.9(5) . . . . ?
C33 C32 C34 C35 -171.2(5) . . . . ?
C33 C32 C36 C37 67.4(6) . . . . ?
C34 C32 C33 P6 -48.3(5) . . . . ?
C34 C32 C36 C37 -54.2(7) . . . . ?
C36 C32 C33 P6 -170.4(3) . . . . ?
C36 C32 C34 C35 -51.4(6) . . . . ?
C38 P7 C117 C118 -159.4(4) . . . . ?
C38 P7 C117 C122 20.2(5) . . . . ?
C38 P7 C123 C124 60.5(4) . . . . ?
C38 P7 C123 C128 -116.0(4) . . . . ?
C38 C39 C40 P8 -68.3(5) . . . . ?
C38 C39 C41 C42 65.8(5) . . . . ?
C38 C39 C43 C44 -167.4(4) . . . . ?
C40 P8 C129 C130 139.3(4) . . . . ?
C40 P8 C129 C134 -41.9(5) . . . . ?
C40 P8 C135 C136 61.7(5) . . . . ?
C40 P8 C135 C140 -114.3(4) . . . . ?
C40 C39 C41 C42 -177.6(4) . . . . ?
C40 C39 C43 C44 70.1(5) . . . . ?
C41 C39 C40 P8 176.8(3) . . . . ?
C41 C39 C43 C44 -48.4(6) . . . . ?
C43 C39 C40 P8 54.9(5) . . . . ?
C43 C39 C41 C42 -55.6(6) . . . . ?
C45 P1 C17 C18 -161.7(4) . . . . ?
C45 P1 C51 C52 122.7(5) . . . . ?
C45 P1 C51 C56 -59.9(5) . . . . ?
C45 C46 C47 C48 -0.1(16) . . . . ?
C46 C45 C50 C49 3.1(16) . . . . ?
C46 C47 C48 C49 3.7(18) . . . . ?
C47 C48 C49 C50 -4(2) . . . . ?
C48 C49 C50 C45 0(2) . . . . ?
C50 C45 C46 C47 -3.3(14) . . . . ?
C51 P1 C17 C18 87.2(4) . . . . ?
C51 P1 C45 C46 -17.3(7) . . . . ?
C51 P1 C45 C50 171.6(7) . . . . ?
C51 C52 C53 C54 -0.1(10) . . . . ?
C52 C51 C56 C55 2.3(9) . . . . ?
C52 C53 C54 C55 0.9(11) . . . . ?
C53 C54 C55 C56 0.0(10) . . . . ?
C54 C55 C56 C51 -1.6(9) . . . . ?
C56 C51 C52 C53 -1.5(9) . . . . ?
C57 P2 C19 C18 153.7(4) . . . . ?
C57 P2 C63 C64 -132.1(4) . . . . ?
C57 P2 C63 C68 49.6(5) . . . . ?
C57 C58 C59 C60 2.3(9) . . . . ?
C58 C57 C62 C61 -1.0(8) . . . . ?
C58 C59 C60 C61 -2.8(9) . . . . ?
C59 C60 C61 C62 1.3(9) . . . . ?
C60 C61 C62 C57 0.6(9) . . . . ?
C62 C57 C58 C59 -0.5(8) . . . . ?
C63 P2 C19 C18 -97.7(4) . . . . ?
C63 P2 C57 C58 -141.0(5) . . . . ?
C63 P2 C57 C62 45.9(5) . . . . ?
C63 C64 C65 C66 -1.2(9) . . . . ?
C64 C63 C68 C67 -1.3(8) . . . . ?
C64 C65 C66 C67 -0.2(9) . . . . ?
C65 C66 C67 C68 0.8(9) . . . . ?
C66 C67 C68 C63 0.0(8) . . . . ?
C68 C63 C64 C65 1.9(8) . . . . ?
C69 P3 C24 C25 -88.4(4) . . . . ?
C69 P3 C75 C76 44.3(4) . . . . ?
C69 P3 C75 C80 -142.7(4) . . . . ?
C69 C70 C71 C72 -0.1(10) . . . . ?
C70 C69 C74 C73 0.0(8) . . . . ?
C70 C71 C72 C73 -0.3(11) . . . . ?
C71 C72 C73 C74 0.6(11) . . . . ?
C72 C73 C74 C69 -0.5(10) . . . . ?
C74 C69 C70 C71 0.2(9) . . . . ?
C75 P3 C24 C25 163.0(4) . . . . ?
C75 P3 C69 C70 -126.0(5) . . . . ?
C75 P3 C69 C74 57.2(5) . . . . ?
C75 C76 C77 C78 0.8(8) . . . . ?
C76 C75 C80 C79 -1.5(8) . . . . ?
C76 C77 C78 C79 -0.8(9) . . . . ?
C77 C78 C79 C80 -0.3(9) . . . . ?
C78 C79 C80 C75 1.5(9) . . . . ?
C80 C75 C76 C77 0.4(7) . . . . ?
C81 P4 C26 C25 -150.4(4) . . . . ?
C81 P4 C87 C88 -55.0(5) . . . . ?
C81 P4 C87 C92 125.4(5) . . . . ?
C81 C82 C83 C84 1.3(9) . . . . ?
C82 C81 C86 C85 0.1(8) . . . . ?
C82 C83 C84 C85 -1.7(9) . . . . ?
C83 C84 C85 C86 1.3(9) . . . . ?
C84 C85 C86 C81 -0.4(8) . . . . ?
C86 C81 C82 C83 -0.5(8) . . . . ?
C87 P4 C26 C25 101.6(4) . . . . ?
C87 P4 C81 C82 -31.5(5) . . . . ?
C87 P4 C81 C86 156.3(4) . . . . ?
C87 C88 C89 C90 -1.0(9) . . . . ?
C88 C87 C92 C91 -1.6(9) . . . . ?
C88 C89 C90 C91 0.4(10) . . . . ?
C89 C90 C91 C92 -0.5(10) . . . . ?
C90 C91 C92 C87 1.0(10) . . . . ?
C92 C87 C88 C89 1.6(9) . . . . ?
C93 P5 C31 C32 157.5(4) . . . . ?
C93 P5 C99 C100 58.3(5) . . . . ?
C93 P5 C99 C104 -121.4(4) . . . . ?
C93 C94 C95 C96 -0.8(9) . . . . ?
C94 C93 C98 C97 2.1(10) . . . . ?
C94 C95 C96 C97 2.4(10) . . . . ?
C95 C96 C97 C98 -1.8(11) . . . . ?
C96 C97 C98 C93 -0.5(11) . . . . ?
C98 C93 C94 C95 -1.4(8) . . . . ?
C99 P5 C31 C32 -96.5(4) . . . . ?
C99 P5 C93 C94 -152.7(4) . . . . ?
C99 P5 C93 C98 29.0(5) . . . . ?
C99 C100 C101 C102 0.6(9) . . . . ?
C100 C99 C104 C103 -1.0(8) . . . . ?
C100 C101 C102 C103 -0.3(9) . . . . ?
C101 C102 C103 C104 -0.6(9) . . . . ?
C102 C103 C104 C99 1.3(8) . . . . ?
C104 C99 C100 C101 0.1(8) . . . . ?
C105 P6 C33 C32 81.9(4) . . . . ?
C105 P6 C111 C112 -35.3(5) . . . . ?
C105 P6 C111 C116 146.5(5) . . . . ?
C105 C106 C107 C108 -0.2(8) . . . . ?
C106 C105 C110 C109 1.3(7) . . . . ?
C106 C107 C108 C109 2.2(8) . . . . ?
C107 C108 C109 C110 -2.4(8) . . . . ?
C108 C109 C110 C105 0.6(8) . . . . ?
C110 C105 C106 C107 -1.5(7) . . . . ?
C111 P6 C33 C32 -170.5(4) . . . . ?
C111 P6 C105 C106 126.5(4) . . . . ?
C111 P6 C105 C110 -57.8(4) . . . . ?
C111 C112 C113 C114 -1.0(10) . . . . ?
C112 C111 C116 C115 3.0(10) . . . . ?
C112 C113 C114 C115 2.9(11) . . . . ?
C113 C114 C115 C116 -1.9(13) . . . . ?
C114 C115 C116 C111 -1.1(13) . . . . ?
C116 C111 C112 C113 -1.9(9) . . . . ?
C117 P7 C38 C39 -174.9(4) . . . . ?
C117 P7 C123 C124 -45.4(4) . . . . ?
C117 P7 C123 C128 138.1(4) . . . . ?
C117 C118 C119 C120 -0.7(9) . . . . ?
C118 C117 C122 C121 -1.0(8) . . . . ?
C118 C119 C120 C121 -0.1(9) . . . . ?
C119 C120 C121 C122 0.4(9) . . . . ?
C120 C121 C122 C117 0.1(9) . . . . ?
C122 C117 C118 C119 1.3(8) . . . . ?
C123 P7 C38 C39 80.1(4) . . . . ?
C123 P7 C117 C118 -51.3(4) . . . . ?
C123 P7 C117 C122 128.3(4) . . . . ?
C123 C124 C125 C126 -0.2(8) . . . . ?
C124 C123 C128 C127 -0.9(7) . . . . ?
C124 C125 C126 C127 -0.5(8) . . . . ?
C125 C126 C127 C128 0.5(8) . . . . ?
C126 C127 C128 C123 0.2(7) . . . . ?
C128 C123 C124 C125 0.9(7) . . . . ?
C129 P8 C40 C39 -87.7(4) . . . . ?
C129 P8 C135 C136 -47.6(5) . . . . ?
C129 P8 C135 C140 136.4(4) . . . . ?
C129 C130 C131 C132 1.0(9) . . . . ?
C130 C129 C134 C133 0.9(9) . . . . ?
C130 C131 C132 C133 0.2(9) . . . . ?
C131 C132 C133 C134 -0.8(10) . . . . ?
C132 C133 C134 C129 0.3(10) . . . . ?
C134 C129 C130 C131 -1.5(8) . . . . ?
C135 P8 C40 C39 161.8(4) . . . . ?
C135 P8 C129 C130 -114.9(4) . . . . ?
C135 P8 C129 C134 64.0(5) . . . . ?
C135 C136 C137 C138 0.0(10) . . . . ?
C136 C135 C140 C139 2.0(8) . . . . ?
C136 C137 C138 C139 2.6(10) . . . . ?
C137 C138 C139 C140 -2.8(10) . . . . ?
C138 C139 C140 C135 0.5(9) . . . . ?
C140 C135 C136 C137 -2.3(9) . . . . ?
N4C C5C C6C C7C 128(2) . . . . ?
C1C C2C C3C N4C 131(2) . . . . ?
C3C N4C C5C C6C 141(3) . . . . ?
C5C N4C C3C C2C 175.3(17) . . . . ?
C1A C1B C1D C1E -179.6 . . . . ?
C1A C1B C1H C1G 179.8 . . . . ?
C1B C1D C1E C1F -0.1 . . . . ?
C1D C1B C1H C1G 0.0 . . . . ?
C1D C1E C1F C1G -0.1 . . . . ?
C1E C1F C1G C1H 0.3 . . . . ?
C1F C1G C1H C1B -0.3 . . . . ?
C1H C1B C1D C1E 0.1 . . . . ?
C51S C52S C53S C54S -0.3(13) . . . . ?
C52S C51S C56S C55S 4.4(12) . . . . ?
C52S C53S C54S C55S 0.5(13) . . . . ?
C53S C54S C55S C56S 1.8(15) . . . . ?
C54S C55S C56S C51S -4.4(15) . . . . ?
C56S C51S C52S C53S -2.3(12) . . . . ?
C57S C51S C52S C53S -178.9(7) . . . . ?
C57S C51S C56S C55S -179.1(7) . . . . ?
C77S C71S C72S C73S -179.6 . . . . ?
C77S C71S C76S C75S 179.8 . . . . ?
C71S C72S C73S C74S 0.0 . . . . ?
C72S C71S C76S C75S 0.2 . . . . ?
C72S C73S C74S C75S -0.2 . . . . ?
C73S C74S C75S C76S 0.4 . . . . ?
C74S C75S C76S C71S -0.4 . . . . ?
C76S C71S C72S C73S 0.0 . . . . ?

loop_
_platon_squeeze_void_nr
_platon_squeeze_void_average_x
_platon_squeeze_void_average_y
_platon_squeeze_void_average_z
_platon_squeeze_void_volume
_platon_squeeze_void_count_electrons
_platon_squeeze_void_content
1 0.034 0.045 0.415 15 0 ' '
2 0.500 0.500 0.000 986 234 '4 CHCl3'
3 0.966 0.955 0.585 15 0 ' '
